data_4517708
loop_
_publ_author_name
'Jung, Hyuk-Joon'
'Yu, Insun'
'Nyamayaro, Kudzanai'
'Mehrkhodavandi, Parisa'

_publ_section_title
;
 Indium-Catalyzed Block Copolymerization of Lactide and Methyl
 Methacrylate by Sequential Addition
;
_journal_name_full 'ACS Catalysis'
_journal_page_first 6488
_journal_page_last 6496
_journal_paper_doi 10.1021/acscatal.0c01365
_journal_year 2020
_chemical_formula_moiety 'C31 H58 In N2 O2 Si, C27 H50 In N2 O Si, 2(B C24 F20), C5 H12'
_chemical_formula_sum 'C111 H120 B2 F40 In2 N4 O3 Si2'
_chemical_formula_weight 2625.54
_space_group_crystal_system triclinic
_space_group_IT_number 2
_space_group_name_Hall '-P 1'
_space_group_name_H-M_alt 'P -1'
_atom_sites_solution_hydrogens mixed
_audit_creation_date 2020-03-06
_audit_creation_method
;
Olex2 1.3
(compiled 2020.02.04 svn.rd84adfe8 for OlexSys, GUI svn.r6032)
;
_cell_angle_alpha 91.0320(10)
_cell_angle_beta 101.5490(10)
_cell_angle_gamma 91.7730(10)
_cell_formula_units_Z 2
_cell_length_a 13.9210(5)
_cell_length_b 16.0270(6)
_cell_length_c 26.4150(9)
_cell_measurement_reflns_used 7859
_cell_measurement_temperature 90.15
_cell_measurement_theta_max 29.317
_cell_measurement_theta_min 2.644
_cell_volume 5769.7(4)
_computing_cell_refinement 'SAINT v7.60A (Bruker, 2009)'
_computing_data_reduction 'SAINT v7.60A (Bruker, 2009)'
_computing_molecular_graphics 'Olex2 1.3 (Dolomanov et al., 2009)'
_computing_publication_material 'Olex2 1.3 (Dolomanov et al., 2009)'
_computing_structure_refinement 'SHELXL 2017/1 (Sheldrick, 2015)'
_diffrn_ambient_temperature 90.15
_diffrn_measured_fraction_theta_full 1.000
_diffrn_measured_fraction_theta_max 1.000
_diffrn_measurement_device_type 'Bruker APEX-II CCD'
_diffrn_radiation_type MoK\a
_diffrn_radiation_wavelength 0.71073
_diffrn_reflns_av_R_equivalents 0.0493
_diffrn_reflns_av_unetI/netI 0.0381
_diffrn_reflns_Laue_measured_fraction_full 1.000
_diffrn_reflns_Laue_measured_fraction_max 1.000
_diffrn_reflns_limit_h_max 19
_diffrn_reflns_limit_h_min -19
_diffrn_reflns_limit_k_max 22
_diffrn_reflns_limit_k_min -22
_diffrn_reflns_limit_l_max 36
_diffrn_reflns_limit_l_min -36
_diffrn_reflns_number 157070
_diffrn_reflns_point_group_measured_fraction_full 1.000
_diffrn_reflns_point_group_measured_fraction_max 1.000
_diffrn_reflns_theta_full 25.242
_diffrn_reflns_theta_max 29.571
_diffrn_reflns_theta_min 1.479
_diffrn_source_current 30.0
_diffrn_source_power 1.5
_diffrn_source_voltage 50.0
_exptl_absorpt_coefficient_mu 0.537
_exptl_absorpt_correction_T_max 0.9528
_exptl_absorpt_correction_T_min 0.8172
_exptl_absorpt_correction_type multi-scan
_exptl_absorpt_process_details 'SADABS-2016/2 (Bruker,2016/2) was used for absorption correction.'
_exptl_crystal_colour colourless
_exptl_crystal_colour_primary colourless
_exptl_crystal_density_diffrn 1.511
_exptl_crystal_description irregular
_exptl_crystal_F_000 2668
_exptl_crystal_size_max 0.2
_exptl_crystal_size_mid 0.15
_exptl_crystal_size_min 0.09
_refine_diff_density_max 1.421
_refine_diff_density_min -0.793
_refine_diff_density_rms 0.077
_refine_ls_extinction_method none
_refine_ls_goodness_of_fit_ref 1.031
_refine_ls_hydrogen_treatment mixed
_refine_ls_matrix_type full
_refine_ls_number_parameters 1515
_refine_ls_number_reflns 32341
_refine_ls_number_restraints 28
_refine_ls_restrained_S_all 1.031
_refine_ls_R_factor_all 0.0543
_refine_ls_R_factor_gt 0.0359
_refine_ls_shift/su_max 0.002
_refine_ls_shift/su_mean 0.000
_refine_ls_structure_factor_coef Fsqd
_refine_ls_weighting_details 'w=1/[\s^2^(Fo^2^)+(0.0447P)^2^+3.4571P] where P=(Fo^2^+2Fc^2^)/3'
_refine_ls_weighting_scheme calc
_refine_ls_wR_factor_gt 0.0848
_refine_ls_wR_factor_ref 0.0936
_reflns_Friedel_coverage 0.000
_reflns_number_gt 25393
_reflns_number_total 32341
_reflns_threshold_expression 'I > 2\s(I)'
_cod_data_source_file cs0c01365_si_002.cif
_cod_data_source_block pm089(complex3)
_cod_depositor_comments 'Adding full bibliography for 4517706--4517710.cif.'
_cod_database_code 4517708
_shelx_shelxl_version_number 2017/1
_shelx_space_group_comment
;
The symmetry employed for this shelxl refinement is uniquely defined
by the following loop, which should always be used as a source of
symmetry information in preference to the above space-group names.
They are only intended as comments.
;
_shelx_estimated_absorpt_t_max 0.953
_shelx_estimated_absorpt_t_min 0.900
_olex2_refinement_description
;
1. Fixed Uiso
 At 1.2 times of:
  All C(H) groups, All C(H,H) groups
 At 1.5 times of:
  All C(H,H,H) groups
2. Restrained distances
 C113-C112 \\sim C114-C113 \\sim C115-C114 \\sim C116-C115 \\sim C111-C110
\\sim C110-C109 \\sim C109-
 C108 \\sim C108-C107
 with sigma of 0.01
3. Uiso/Uaniso restraints and constraints
Uanis(C110) = Uanis(C115)
Uanis(C107) = Uanis(C112)
Uanis(C111) = Uanis(C116)
4. Others
 Sof(C112)=Sof(H11F)=Sof(H11G)=Sof(H11H)=Sof(C113)=Sof(H11I)=Sof(H11J)=
 Sof(C114)=Sof(H11K)=Sof(H11L)=Sof(C115)=Sof(H11M)=Sof(H11N)=Sof(C116)=
 Sof(H11O)=Sof(H11P)=Sof(H11Q)=1-FVAR(1)
 Sof(C107)=Sof(H10A)=Sof(H10B)=Sof(H10C)=Sof(C108)=Sof(H10D)=Sof(H10E)=
 Sof(C109)=Sof(H10F)=Sof(H10G)=Sof(C110)=Sof(H11A)=Sof(H11B)=Sof(C111)=
 Sof(H11C)=Sof(H11D)=Sof(H11E)=FVAR(1)
5.a Ternary CH refined with riding coordinates:
 C1(H1), C2(H2), C32(H32), C33(H33)
5.b Secondary CH2 refined with riding coordinates:
 C3(H3A,H3B), C4(H4A,H4B), C5(H5A,H5B), C6(H6A,H6B), C7(H7A,H7B), C24(H24A,
 H24B), C28(H28A,H28B), C29(H29A,H29B), C30(H30A,H30B), C31(H31A,H31B),
 C34(H34A,H34B), C35(H35A,H35B), C36(H36A,H36B), C37(H37A,H37B), C38(H38A,H38B),
  C55(H55A,H55B), C108(H10D,H10E), C109(H10F,H10G), C110(H11A,H11B), C113(H11I,
 H11J), C114(H11K,H11L), C115(H11M,H11N)
5.c Me refined with riding coordinates:
 C16(H16A,H16B,H16C), C17(H17A,H17B,H17C), C18(H18A,H18B,H18C), C19(H19A,H19B,
 H19C), C20(H20A,H20B,H20C), C21(H21A,H21B,H21C), C22(H22A,H22B,H22C), C23(H23A,
 H23B,H23C), C25(H25A,H25B,H25C), C26(H26A,H26B,H26C), C27(H27A,H27B,H27C),
 C46(H46A,H46B,H46C), C47(H47A,H47B,H47C), C48(H48A,H48B,H48C), C50(H50A,H50B,
 H50C), C51(H51A,H51B,H51C), C52(H52A,H52B,H52C), C53(H53A,H53B,H53C), C54(H54A,
 H54B,H54C), C56(H56A,H56B,H56C), C57(H57A,H57B,H57C), C58(H58A,H58B,H58C),
 C107(H10A,H10B,H10C), C112(H11F,H11G,H11H)
5.d Aromatic/amide H refined with riding coordinates:
 C10(H10), C12(H12), C41(H41), C43(H43)
5.e Idealised Me refined as rotating group:
 C111(H11C,H11D,H11E), C116(H11O,H11P,H11Q)
;
_olex2_submission_special_instructions 'No special instructions were received'

loop_
_space_group_symop_operation_xyz
'x, y, z'
'-x, -y, -z'

loop_
_atom_site_label
_atom_site_type_symbol
_atom_site_fract_x
_atom_site_fract_y
_atom_site_fract_z
_atom_site_U_iso_or_equiv
_atom_site_adp_type
_atom_site_occupancy
_atom_site_site_symmetry_order
_atom_site_calc_flag
_atom_site_refinement_flags_posn
_atom_site_refinement_flags_adp
_atom_site_refinement_flags_occupancy
_atom_site_disorder_assembly
_atom_site_disorder_group
C1 C 0.06543(15) 0.23912(14) -0.04337(8) 0.0225(4) Uani 1 1 d . . . . .
H1 H 0.058296 0.191347 -0.068880 0.027 Uiso 1 1 calc R U . . .
C2 C 0.17559(16) 0.25949(15) -0.02491(8) 0.0256(4) Uani 1 1 d . . . . .
H2 H 0.181483 0.310977 -0.002390 0.031 Uiso 1 1 calc R U . . .
C3 C 0.22049(17) 0.28197(16) -0.07179(9) 0.0313(5) Uani 1 1 d . . . . .
H3A H 0.213204 0.233462 -0.096167 0.038 Uiso 1 1 calc R U . . .
H3B H 0.291375 0.295876 -0.060214 0.038 Uiso 1 1 calc R U . . .
C4 C 0.1687(2) 0.35707(17) -0.09926(10) 0.0381(6) Uani 1 1 d . . . . .
H4A H 0.179947 0.406411 -0.075457 0.046 Uiso 1 1 calc R U . . .
H4B H 0.197243 0.370316 -0.129737 0.046 Uiso 1 1 calc R U . . .
C5 C 0.0591(2) 0.33912(17) -0.11654(9) 0.0341(5) Uani 1 1 d . . . . .
H5A H 0.047470 0.294082 -0.143431 0.041 Uiso 1 1 calc R U . . .
H5B H 0.027283 0.389748 -0.131844 0.041 Uiso 1 1 calc R U . . .
C6 C 0.01344(17) 0.31268(14) -0.07091(8) 0.0256(4) Uani 1 1 d . . . . .
H6A H 0.017522 0.360394 -0.046155 0.031 Uiso 1 1 calc R U . . .
H6B H -0.056745 0.297089 -0.083577 0.031 Uiso 1 1 calc R U . . .
C7 C -0.05385(15) 0.14078(13) -0.01501(7) 0.0192(4) Uani 1 1 d . . . . .
H7A H -0.103924 0.156815 -0.045092 0.023 Uiso 1 1 calc R U . . .
H7B H -0.020607 0.091367 -0.025281 0.023 Uiso 1 1 calc R U . . .
C8 C -0.04595(13) 0.08376(12) 0.07335(7) 0.0148(3) Uani 1 1 d . . . . .
C9 C -0.09071(13) 0.06446(11) 0.11541(7) 0.0146(3) Uani 1 1 d . . . . .
C10 C -0.18991(14) 0.08323(11) 0.11105(7) 0.0154(3) Uani 1 1 d . . . . .
H10 H -0.220420 0.070193 0.139173 0.018 Uiso 1 1 calc R U . . .
C11 C -0.24648(13) 0.11977(11) 0.06809(7) 0.0153(3) Uani 1 1 d . . . . .
C12 C -0.20070(14) 0.13731(12) 0.02693(7) 0.0164(4) Uani 1 1 d . . . . .
H12 H -0.236951 0.161868 -0.003111 0.020 Uiso 1 1 calc R U . . .
C13 C -0.10252(14) 0.11938(12) 0.02915(7) 0.0157(3) Uani 1 1 d . . . . .
C14 C -0.03457(14) 0.02574(12) 0.16500(7) 0.0162(3) Uani 1 1 d . . . . .
C15 C -0.35365(14) 0.14187(12) 0.06569(8) 0.0167(4) Uani 1 1 d . . . . .
C16 C 0.05683(15) 0.08027(13) 0.18924(8) 0.0226(4) Uani 1 1 d . . . . .
H16A H 0.098901 0.087601 0.163899 0.034 Uiso 1 1 calc R U . . .
H16B H 0.036383 0.134947 0.199510 0.034 Uiso 1 1 calc R U . . .
H16C H 0.093284 0.052914 0.219704 0.034 Uiso 1 1 calc R U . . .
C17 C -0.00343(16) -0.06206(13) 0.15233(8) 0.0220(4) Uani 1 1 d . . . . .
H17A H 0.036689 -0.058564 0.125845 0.033 Uiso 1 1 calc R U . . .
H17B H 0.034824 -0.085866 0.183628 0.033 Uiso 1 1 calc R U . . .
H17C H -0.061949 -0.097782 0.139422 0.033 Uiso 1 1 calc R U . . .
C18 C -0.09697(16) 0.01677(15) 0.20650(8) 0.0245(4) Uani 1 1 d . . . . .
H18A H -0.118125 0.071891 0.215505 0.037 Uiso 1 1 calc R U . . .
H18B H -0.154695 -0.019609 0.193133 0.037 Uiso 1 1 calc R U . . .
H18C H -0.057922 -0.007694 0.237340 0.037 Uiso 1 1 calc R U . . .
C19 C -0.38735(15) 0.12535(13) 0.11637(9) 0.0229(4) Uani 1 1 d . . . . .
H19A H -0.456024 0.140386 0.112909 0.034 Uiso 1 1 calc R U . . .
H19B H -0.381163 0.066029 0.124310 0.034 Uiso 1 1 calc R U . . .
H19C H -0.346468 0.159054 0.144355 0.034 Uiso 1 1 calc R U . . .
C20 C -0.41999(15) 0.08927(13) 0.02208(9) 0.0230(4) Uani 1 1 d . . . . .
H20A H -0.399213 0.099237 -0.010679 0.034 Uiso 1 1 calc R U . . .
H20B H -0.414653 0.029919 0.030088 0.034 Uiso 1 1 calc R U . . .
H20C H -0.488232 0.105254 0.019143 0.034 Uiso 1 1 calc R U . . .
C21 C -0.36528(15) 0.23525(12) 0.05434(8) 0.0210(4) Uani 1 1 d . . . . .
H21A H -0.344091 0.247448 0.021958 0.032 Uiso 1 1 calc R U . . .
H21B H -0.434255 0.249151 0.051175 0.032 Uiso 1 1 calc R U . . .
H21C H -0.324897 0.268628 0.082662 0.032 Uiso 1 1 calc R U . . .
C22 C 0.32791(17) 0.22068(18) 0.03215(10) 0.0357(6) Uani 1 1 d . . . . .
H22A H 0.326070 0.273416 0.051241 0.053 Uiso 1 1 calc R U . . .
H22B H 0.358924 0.178596 0.055927 0.053 Uiso 1 1 calc R U . . .
H22C H 0.365764 0.229211 0.005021 0.053 Uiso 1 1 calc R U . . .
C23 C 0.22988(19) 0.11156(16) -0.02055(10) 0.0341(5) Uani 1 1 d . . . . .
H23A H 0.163155 0.091793 -0.036453 0.051 Uiso 1 1 calc R U . . .
H23B H 0.268008 0.120397 -0.047538 0.051 Uiso 1 1 calc R U . . .
H23C H 0.261168 0.069782 0.003368 0.051 Uiso 1 1 calc R U . . .
C24 C 0.16569(15) 0.27082(13) 0.13218(8) 0.0223(4) Uani 1 1 d . . . . .
H24A H 0.175913 0.242318 0.165676 0.027 Uiso 1 1 calc R U . . .
H24B H 0.228809 0.299336 0.130035 0.027 Uiso 1 1 calc R U . . .
C25 C 0.07026(19) 0.42337(15) 0.07797(10) 0.0340(5) Uani 1 1 d . . . . .
H25A H 0.048382 0.390577 0.045823 0.051 Uiso 1 1 calc R U . . .
H25B H 0.024316 0.467896 0.079834 0.051 Uiso 1 1 calc R U . . .
H25C H 0.135816 0.448042 0.078655 0.051 Uiso 1 1 calc R U . . .
C26 C 0.1164(2) 0.41736(17) 0.19550(11) 0.0413(6) Uani 1 1 d . . . . .
H26A H 0.118953 0.381456 0.225348 0.062 Uiso 1 1 calc R U . . .
H26B H 0.181915 0.442044 0.195953 0.062 Uiso 1 1 calc R U . . .
H26C H 0.070415 0.461897 0.197132 0.062 Uiso 1 1 calc R U . . .
C27 C -0.05115(17) 0.30718(15) 0.13334(11) 0.0337(5) Uani 1 1 d . . . . .
H27A H -0.072999 0.273871 0.101402 0.051 Uiso 1 1 calc R U . . .
H27B H -0.049230 0.271356 0.163179 0.051 Uiso 1 1 calc R U . . .
H27C H -0.096908 0.351994 0.134814 0.051 Uiso 1 1 calc R U . . .
C28 C 0.33097(16) 0.10596(15) 0.15486(9) 0.0273(5) Uani 1 1 d . . . . .
H28A H 0.295015 0.115974 0.183031 0.033 Uiso 1 1 calc R U . . .
H28B H 0.370596 0.156956 0.151021 0.033 Uiso 1 1 calc R U . . .
C29 C 0.39683(16) 0.03147(14) 0.16683(9) 0.0269(5) Uani 1 1 d . . . . .
H29A H 0.466040 0.047789 0.166935 0.032 Uiso 1 1 calc R U . . .
H29B H 0.392559 0.008532 0.200886 0.032 Uiso 1 1 calc R U . . .
C30 C 0.35753(18) -0.03217(16) 0.12352(11) 0.0360(6) Uani 1 1 d . . . . .
H30A H 0.396143 -0.029359 0.095900 0.043 Uiso 1 1 calc R U . . .
H30B H 0.358786 -0.089591 0.136791 0.043 Uiso 1 1 calc R U . . .
C31 C 0.25334(17) -0.00613(14) 0.10398(10) 0.0286(5) Uani 1 1 d . . . . .
H31A H 0.228216 -0.026784 0.068079 0.034 Uiso 1 1 calc R U . . .
H31B H 0.209123 -0.027121 0.126322 0.034 Uiso 1 1 calc R U . . .
C32 C 0.57898(15) 0.82807(13) 0.44879(8) 0.0203(4) Uani 1 1 d . . . . .
H32 H 0.620159 0.833189 0.484432 0.024 Uiso 1 1 calc R U . . .
C33 C 0.64816(15) 0.82402(13) 0.41024(8) 0.0207(4) Uani 1 1 d . . . . .
H33 H 0.605951 0.818502 0.374870 0.025 Uiso 1 1 calc R U . . .
C34 C 0.70928(17) 0.90571(13) 0.41213(10) 0.0279(5) Uani 1 1 d . . . . .
H34A H 0.750690 0.903073 0.385774 0.033 Uiso 1 1 calc R U . . .
H34B H 0.753098 0.913005 0.446502 0.033 Uiso 1 1 calc R U . . .
C35 C 0.64219(19) 0.98065(15) 0.40196(11) 0.0335(5) Uani 1 1 d . . . . .
H35A H 0.682780 1.032905 0.404116 0.040 Uiso 1 1 calc R U . . .
H35B H 0.601395 0.975226 0.366691 0.040 Uiso 1 1 calc R U . . .
C36 C 0.57617(18) 0.98485(14) 0.44130(10) 0.0303(5) Uani 1 1 d . . . . .
H36A H 0.532075 1.032255 0.433555 0.036 Uiso 1 1 calc R U . . .
H36B H 0.616898 0.994629 0.476299 0.036 Uiso 1 1 calc R U . . .
C37 C 0.51484(16) 0.90382(13) 0.44021(9) 0.0255(4) Uani 1 1 d . . . . .
H37A H 0.475392 0.906915 0.467447 0.031 Uiso 1 1 calc R U . . .
H37B H 0.468992 0.897342 0.406405 0.031 Uiso 1 1 calc R U . . .
C38 C 0.48403(14) 0.72872(13) 0.49448(7) 0.0190(4) Uani 1 1 d . . . . .
H38A H 0.440913 0.677729 0.488531 0.023 Uiso 1 1 calc R U . . .
H38B H 0.444644 0.775064 0.503495 0.023 Uiso 1 1 calc R U . . .
C39 C 0.62860(15) 0.64747(12) 0.53929(8) 0.0188(4) Uani 1 1 d . . . . .
C40 C 0.69505(15) 0.62778(13) 0.58536(8) 0.0211(4) Uani 1 1 d . . . . .
C41 C 0.69844(16) 0.68080(14) 0.62852(8) 0.0234(4) Uani 1 1 d . . . . .
H41 H 0.742811 0.668423 0.659526 0.028 Uiso 1 1 calc R U . . .
C42 C 0.64110(16) 0.75045(14) 0.62901(8) 0.0229(4) Uani 1 1 d . . . . .
C43 C 0.57459(15) 0.76631(13) 0.58376(8) 0.0216(4) Uani 1 1 d . . . . .
H43 H 0.533385 0.812645 0.582857 0.026 Uiso 1 1 calc R U . . .
C44 C 0.56724(15) 0.71519(13) 0.53946(8) 0.0192(4) Uani 1 1 d . . . . .
C45 C 0.75685(17) 0.54929(14) 0.58879(9) 0.0262(4) Uani 1 1 d . . . . .
C46 C 0.82417(19) 0.55090(17) 0.54909(10) 0.0345(5) Uani 1 1 d . . . . .
H46A H 0.862610 0.500374 0.552073 0.052 Uiso 1 1 calc R U . . .
H46B H 0.784123 0.553103 0.514145 0.052 Uiso 1 1 calc R U . . .
H46C H 0.868623 0.600239 0.555780 0.052 Uiso 1 1 calc R U . . .
C47 C 0.6874(2) 0.47127(15) 0.57939(10) 0.0328(5) Uani 1 1 d . . . . .
H47A H 0.726184 0.420997 0.581510 0.049 Uiso 1 1 calc R U . . .
H47B H 0.646726 0.469803 0.605674 0.049 Uiso 1 1 calc R U . . .
H47C H 0.645150 0.473444 0.545010 0.049 Uiso 1 1 calc R U . . .
C48 C 0.8234(2) 0.54167(16) 0.64257(10) 0.0374(6) Uani 1 1 d . . . . .
H48A H 0.861349 0.491103 0.643165 0.056 Uiso 1 1 calc R U . . .
H48B H 0.868241 0.590679 0.649877 0.056 Uiso 1 1 calc R U . . .
H48C H 0.782773 0.538393 0.668847 0.056 Uiso 1 1 calc R U . . .
C49 C 0.64818(18) 0.80315(15) 0.67897(9) 0.0293(5) Uani 1 1 d . . . . .
C50 C 0.75596(19) 0.82922(17) 0.70142(10) 0.0358(6) Uani 1 1 d . . . . .
H50A H 0.795021 0.779261 0.707783 0.054 Uiso 1 1 calc R U . . .
H50B H 0.781454 0.864352 0.676764 0.054 Uiso 1 1 calc R U . . .
H50C H 0.759957 0.860650 0.733987 0.054 Uiso 1 1 calc R U . . .
C51 C 0.6074(2) 0.75059(18) 0.71831(10) 0.0424(7) Uani 1 1 d . . . . .
H51A H 0.643964 0.699244 0.724428 0.064 Uiso 1 1 calc R U . . .
H51B H 0.614204 0.782603 0.750875 0.064 Uiso 1 1 calc R U . . .
H51C H 0.537903 0.736330 0.704791 0.064 Uiso 1 1 calc R U . . .
C52 C 0.5906(2) 0.88298(17) 0.66976(10) 0.0362(6) Uani 1 1 d . . . . .
H52A H 0.616240 0.916946 0.644634 0.054 Uiso 1 1 calc R U . . .
H52B H 0.521135 0.868463 0.656336 0.054 Uiso 1 1 calc R U . . .
H52C H 0.597436 0.914736 0.702420 0.054 Uiso 1 1 calc R U . . .
C53 C 0.78536(15) 0.74916(14) 0.46655(8) 0.0240(4) Uani 1 1 d . . . . .
H53A H 0.754931 0.758566 0.496469 0.036 Uiso 1 1 calc R U . . .
H53B H 0.818527 0.695906 0.469950 0.036 Uiso 1 1 calc R U . . .
H53C H 0.833289 0.794614 0.464910 0.036 Uiso 1 1 calc R U . . .
C54 C 0.75596(17) 0.73241(14) 0.37345(8) 0.0251(4) Uani 1 1 d . . . . .
H54A H 0.706007 0.730679 0.341481 0.038 Uiso 1 1 calc R U . . .
H54B H 0.803990 0.777920 0.372129 0.038 Uiso 1 1 calc R U . . .
H54C H 0.789229 0.679212 0.377169 0.038 Uiso 1 1 calc R U . . .
C55 C 0.57469(17) 0.56194(14) 0.35596(8) 0.0251(4) Uani 1 1 d . . . . .
H55A H 0.504511 0.544349 0.346165 0.030 Uiso 1 1 calc R U . . .
H55B H 0.592542 0.592725 0.326825 0.030 Uiso 1 1 calc R U . . .
C56 C 0.78481(19) 0.50032(16) 0.38916(11) 0.0359(6) Uani 1 1 d . . . . .
H56A H 0.793907 0.536045 0.420368 0.054 Uiso 1 1 calc R U . . .
H56B H 0.824377 0.450786 0.396377 0.054 Uiso 1 1 calc R U . . .
H56C H 0.805532 0.531383 0.361334 0.054 Uiso 1 1 calc R U . . .
C57 C 0.6084(2) 0.41075(15) 0.42142(10) 0.0326(5) Uani 1 1 d . . . . .
H57A H 0.617190 0.447280 0.452271 0.049 Uiso 1 1 calc R U . . .
H57B H 0.538803 0.394631 0.410208 0.049 Uiso 1 1 calc R U . . .
H57C H 0.646528 0.360599 0.429526 0.049 Uiso 1 1 calc R U . . .
C58 C 0.6359(2) 0.39956(18) 0.30962(11) 0.0436(7) Uani 1 1 d . . . . .
H58A H 0.658989 0.430252 0.282323 0.065 Uiso 1 1 calc R U . . .
H58B H 0.674137 0.349376 0.317316 0.065 Uiso 1 1 calc R U . . .
H58C H 0.566411 0.383408 0.297998 0.065 Uiso 1 1 calc R U . . .
C59 C 0.38995(14) 0.60727(12) 0.07298(7) 0.0161(3) Uani 1 1 d . . . . .
C60 C 0.29255(15) 0.59021(12) 0.04843(8) 0.0181(4) Uani 1 1 d . . . . .
C61 C 0.26295(15) 0.56994(13) -0.00372(8) 0.0210(4) Uani 1 1 d . . . . .
C62 C 0.33180(17) 0.56560(12) -0.03449(8) 0.0219(4) Uani 1 1 d . . . . .
C63 C 0.42904(16) 0.58182(12) -0.01256(8) 0.0198(4) Uani 1 1 d . . . . .
C64 C 0.45562(15) 0.59983(12) 0.03983(8) 0.0179(4) Uani 1 1 d . . . . .
C65 C 0.48687(14) 0.53879(12) 0.15455(7) 0.0164(4) Uani 1 1 d . . . . .
C66 C 0.43380(14) 0.46287(12) 0.15008(7) 0.0181(4) Uani 1 1 d . . . . .
C67 C 0.47517(16) 0.38644(12) 0.16063(8) 0.0212(4) Uani 1 1 d . . . . .
C68 C 0.57556(16) 0.38182(13) 0.17646(8) 0.0224(4) Uani 1 1 d . . . . .
C69 C 0.63209(15) 0.45490(13) 0.18114(8) 0.0207(4) Uani 1 1 d . . . . .
C70 C 0.58759(14) 0.53049(12) 0.17001(8) 0.0185(4) Uani 1 1 d . . . . .
C71 C 0.34022(14) 0.64769(12) 0.16508(7) 0.0165(4) Uani 1 1 d . . . . .
C72 C 0.28200(15) 0.71438(13) 0.14774(8) 0.0187(4) Uani 1 1 d . . . . .
C73 C 0.20725(15) 0.74300(13) 0.17026(8) 0.0219(4) Uani 1 1 d . . . . .
C74 C 0.18751(16) 0.70384(14) 0.21341(9) 0.0251(4) Uani 1 1 d . . . . .
C75 C 0.24375(16) 0.63868(14) 0.23317(8) 0.0241(4) Uani 1 1 d . . . . .
C76 C 0.31832(15) 0.61202(13) 0.20940(8) 0.0195(4) Uani 1 1 d . . . . .
C77 C 0.50233(14) 0.71119(12) 0.14990(7) 0.0159(3) Uani 1 1 d . . . . .
C78 C 0.52002(14) 0.77397(12) 0.11688(7) 0.0163(4) Uani 1 1 d . . . . .
C79 C 0.57036(14) 0.84875(12) 0.13330(8) 0.0174(4) Uani 1 1 d . . . . .
C80 C 0.60324(14) 0.86610(12) 0.18504(8) 0.0180(4) Uani 1 1 d . . . . .
C81 C 0.58763(14) 0.80612(12) 0.21991(7) 0.0176(4) Uani 1 1 d . . . . .
C82 C 0.53990(14) 0.73169(12) 0.20187(7) 0.0166(4) Uani 1 1 d . . . . .
C83 C 0.20284(13) 0.84359(12) 0.35187(7) 0.0150(3) Uani 1 1 d . . . . .
C84 C 0.19463(14) 0.89544(12) 0.30957(7) 0.0170(4) Uani 1 1 d . . . . .
C85 C 0.25874(14) 0.89777(13) 0.27577(7) 0.0187(4) Uani 1 1 d . . . . .
C86 C 0.33620(14) 0.84499(13) 0.28246(8) 0.0196(4) Uani 1 1 d . . . . .
C87 C 0.34701(14) 0.79077(13) 0.32293(8) 0.0188(4) Uani 1 1 d . . . . .
C88 C 0.28139(14) 0.79150(12) 0.35655(7) 0.0164(4) Uani 1 1 d . . . . .
C89 C 0.02386(14) 0.79733(13) 0.34366(7) 0.0182(4) Uani 1 1 d . . . . .
C90 C 0.02962(15) 0.71317(14) 0.33114(8) 0.0232(4) Uani 1 1 d . . . . .
C91 C -0.03650(18) 0.66946(16) 0.29318(10) 0.0332(5) Uani 1 1 d . . . . .
C92 C -0.11257(18) 0.71165(18) 0.26405(9) 0.0363(6) Uani 1 1 d . . . . .
C93 C -0.12078(16) 0.79513(18) 0.27371(9) 0.0315(5) Uani 1 1 d . . . . .
C94 C -0.05443(15) 0.83653(15) 0.31309(8) 0.0232(4) Uani 1 1 d . . . . .
C95 C 0.09342(14) 0.93800(12) 0.40512(7) 0.0166(4) Uani 1 1 d . . . . .
C96 C 0.00753(15) 0.95300(13) 0.42282(8) 0.0189(4) Uani 1 1 d . . . . .
C97 C -0.01795(15) 1.03046(14) 0.43879(8) 0.0224(4) Uani 1 1 d . . . . .
C98 C 0.04650(16) 1.09802(13) 0.44003(8) 0.0237(4) Uani 1 1 d . . . . .
C99 C 0.13516(16) 1.08620(13) 0.42519(8) 0.0228(4) Uani 1 1 d . . . . .
C100 C 0.15636(14) 1.00752(13) 0.40861(8) 0.0191(4) Uani 1 1 d . . . . .
C101 C 0.14016(14) 0.79321(12) 0.44144(7) 0.0162(4) Uani 1 1 d . . . . .
C102 C 0.07866(15) 0.73568(13) 0.45979(8) 0.0197(4) Uani 1 1 d . . . . .
C103 C 0.09791(16) 0.70467(13) 0.50953(8) 0.0227(4) Uani 1 1 d . . . . .
C104 C 0.18045(16) 0.73239(14) 0.54416(8) 0.0228(4) Uani 1 1 d . . . . .
C105 C 0.24432(15) 0.78921(13) 0.52841(8) 0.0204(4) Uani 1 1 d . . . . .
C106 C 0.22303(14) 0.81760(12) 0.47842(7) 0.0181(4) Uani 1 1 d . . . . .
C107 C 0.0148(4) 0.7428(3) 0.6834(3) 0.0856(18) Uani 0.853(5) 1 d D . P A 1
H10A H -0.050507 0.749377 0.661929 0.128 Uiso 0.853(5) 1 calc R U P A 1
H10B H 0.042079 0.690849 0.673223 0.128 Uiso 0.853(5) 1 calc R U P A 1
H10C H 0.009780 0.740671 0.719789 0.128 Uiso 0.853(5) 1 calc R U P A 1
C108 C 0.0803(3) 0.8148(3) 0.67593(16) 0.0591(12) Uani 0.853(5) 1 d D . P A 1
H10D H 0.051264 0.867060 0.685405 0.071 Uiso 0.853(5) 1 calc R U P A 1
H10E H 0.083530 0.817287 0.638885 0.071 Uiso 0.853(5) 1 calc R U P A 1
C109 C 0.1826(2) 0.8106(2) 0.70723(13) 0.0400(8) Uani 0.853(5) 1 d D . P A 1
H10F H 0.210796 0.757419 0.698805 0.048 Uiso 0.853(5) 1 calc R U P A 1
H10G H 0.179705 0.810638 0.744374 0.048 Uiso 0.853(5) 1 calc R U P A 1
C110 C 0.2495(3) 0.8825(3) 0.69772(18) 0.0516(10) Uani 0.853(5) 1 d D . P A 1
H11A H 0.252618 0.881714 0.660600 0.062 Uiso 0.853(5) 1 calc R U P A 1
H11B H 0.220031 0.935499 0.705385 0.062 Uiso 0.853(5) 1 calc R U P A 1
C111 C 0.3525(3) 0.8815(3) 0.72903(17) 0.0597(11) Uani 0.853(5) 1 d D . P A 1
H11C H 0.390148 0.930420 0.720930 0.090 Uiso 0.853(5) 1 calc R U P A 1
H11D H 0.383668 0.830539 0.720620 0.090 Uiso 0.853(5) 1 calc R U P A 1
H11E H 0.350576 0.883052 0.765923 0.090 Uiso 0.853(5) 1 calc R U P A 1
B1 B 0.43064(16) 0.62526(13) 0.13550(8) 0.0156(4) Uani 1 1 d . . . . .
B2 B 0.11508(15) 0.84258(14) 0.38619(8) 0.0161(4) Uani 1 1 d . . . . .
N1 N 0.01993(12) 0.21181(11) 0.00072(6) 0.0177(3) Uani 1 1 d . . . . .
N2 N 0.22580(13) 0.19146(12) 0.00820(7) 0.0233(4) Uani 1 1 d . . . . .
N3 N 0.51781(13) 0.74881(11) 0.44524(7) 0.0188(3) Uani 1 1 d . . . . .
N4 N 0.70833(12) 0.74673(11) 0.41840(7) 0.0196(3) Uani 1 1 d . . . . .
O1 O 0.05031(10) 0.06890(9) 0.07396(5) 0.0172(3) Uani 1 1 d . . . . .
O2 O 0.62126(11) 0.59835(9) 0.49607(5) 0.0216(3) Uani 1 1 d . . . . .
O3 O 0.26252(11) 0.08477(9) 0.10659(6) 0.0230(3) Uani 1 1 d . . . . .
F1 F 0.21851(8) 0.59255(8) 0.07467(5) 0.0227(2) Uani 1 1 d . . . . .
F2 F 0.16723(10) 0.55548(9) -0.02447(5) 0.0307(3) Uani 1 1 d . . . . .
F3 F 0.30301(11) 0.54872(8) -0.08538(5) 0.0302(3) Uani 1 1 d . . . . .
F4 F 0.49734(10) 0.58165(8) -0.04243(5) 0.0253(3) Uani 1 1 d . . . . .
F5 F 0.55336(8) 0.61141(7) 0.05915(5) 0.0207(2) Uani 1 1 d . . . . .
F6 F 0.33460(9) 0.46187(7) 0.13390(5) 0.0226(2) Uani 1 1 d . . . . .
F7 F 0.41838(10) 0.31520(8) 0.15487(5) 0.0293(3) Uani 1 1 d . . . . .
F8 F 0.61690(10) 0.30793(8) 0.18708(5) 0.0304(3) Uani 1 1 d . . . . .
F9 F 0.73012(9) 0.45207(8) 0.19602(5) 0.0280(3) Uani 1 1 d . . . . .
F10 F 0.64987(9) 0.59771(7) 0.17419(5) 0.0234(3) Uani 1 1 d . . . . .
F11 F 0.29589(9) 0.75576(7) 0.10507(4) 0.0210(2) Uani 1 1 d . . . . .
F12 F 0.15437(10) 0.80831(8) 0.15073(5) 0.0298(3) Uani 1 1 d . . . . .
F13 F 0.11517(10) 0.73096(9) 0.23577(6) 0.0348(3) Uani 1 1 d . . . . .
F14 F 0.22769(11) 0.60192(9) 0.27630(5) 0.0345(3) Uani 1 1 d . . . . .
F15 F 0.37067(10) 0.54845(8) 0.23237(5) 0.0257(3) Uani 1 1 d . . . . .
F16 F 0.48645(9) 0.76645(7) 0.06514(4) 0.0204(2) Uani 1 1 d . . . . .
F17 F 0.58498(9) 0.90599(7) 0.09842(5) 0.0243(3) Uani 1 1 d . . . . .
F18 F 0.64836(9) 0.93979(7) 0.20139(5) 0.0257(3) Uani 1 1 d . . . . .
F19 F 0.61763(9) 0.82175(8) 0.27112(4) 0.0235(3) Uani 1 1 d . . . . .
F20 F 0.52798(9) 0.67606(7) 0.23845(4) 0.0213(2) Uani 1 1 d . . . . .
F21 F 0.11934(8) 0.94821(8) 0.29948(4) 0.0211(2) Uani 1 1 d . . . . .
F22 F 0.24581(9) 0.95072(8) 0.23606(5) 0.0255(3) Uani 1 1 d . . . . .
F23 F 0.39861(9) 0.84532(9) 0.24980(5) 0.0269(3) Uani 1 1 d . . . . .
F24 F 0.42171(9) 0.73719(8) 0.33006(5) 0.0254(3) Uani 1 1 d . . . . .
F25 F 0.30030(8) 0.73639(7) 0.39569(4) 0.0199(2) Uani 1 1 d . . . . .
F26 F 0.10517(9) 0.66955(8) 0.35672(5) 0.0273(3) Uani 1 1 d . . . . .
F27 F -0.02539(12) 0.58799(10) 0.28355(7) 0.0479(4) Uani 1 1 d . . . . .
F28 F -0.17717(12) 0.67159(13) 0.22605(6) 0.0563(5) Uani 1 1 d . . . . .
F29 F -0.19409(10) 0.83734(12) 0.24502(6) 0.0450(4) Uani 1 1 d . . . . .
F30 F -0.07040(9) 0.91832(9) 0.32021(5) 0.0274(3) Uani 1 1 d . . . . .
F31 F -0.05741(9) 0.88875(8) 0.42430(5) 0.0222(2) Uani 1 1 d . . . . .
F32 F -0.10464(9) 1.04069(8) 0.45320(5) 0.0285(3) Uani 1 1 d . . . . .
F33 F 0.02423(10) 1.17406(8) 0.45531(6) 0.0325(3) Uani 1 1 d . . . . .
F34 F 0.19936(10) 1.15114(8) 0.42634(5) 0.0307(3) Uani 1 1 d . . . . .
F35 F 0.24553(8) 1.00324(8) 0.39533(5) 0.0218(2) Uani 1 1 d . . . . .
F36 F -0.00703(9) 0.70771(8) 0.42996(5) 0.0242(3) Uani 1 1 d . . . . .
F37 F 0.03396(10) 0.65032(9) 0.52429(5) 0.0317(3) Uani 1 1 d . . . . .
F38 F 0.19814(11) 0.70604(9) 0.59322(5) 0.0309(3) Uani 1 1 d . . . . .
F39 F 0.32561(9) 0.81700(8) 0.56201(5) 0.0263(3) Uani 1 1 d . . . . .
F40 F 0.28846(9) 0.87392(7) 0.46582(4) 0.0210(2) Uani 1 1 d . . . . .
In1 In 0.13633(2) 0.17595(2) 0.07234(2) 0.01666(3) Uani 1 1 d . . . . .
In2 In 0.59722(2) 0.64123(2) 0.42269(2) 0.01772(4) Uani 1 1 d . . . . .
Si1 Si 0.07458(4) 0.35373(4) 0.13455(2) 0.02382(12) Uani 1 1 d . . . . .
Si2 Si 0.65154(5) 0.46716(4) 0.36877(2) 0.02502(13) Uani 1 1 d . . . . .
C112 C 0.0541(19) 0.7090(18) 0.6990(17) 0.0856(18) Uani 0.147(5) 1 d D . P A 2
H11F H 0.070684 0.667291 0.725705 0.128 Uiso 0.147(5) 1 calc R U P A 2
H11G H -0.008729 0.733128 0.701358 0.128 Uiso 0.147(5) 1 calc R U P A 2
H11H H 0.048873 0.682304 0.664801 0.128 Uiso 0.147(5) 1 calc R U P A 2
C113 C 0.1330(18) 0.7770(11) 0.7067(8) 0.049(6) Uani 0.147(5) 1 d D . P A 2
H11I H 0.136444 0.794745 0.743088 0.059 Uiso 0.147(5) 1 calc R U P A 2
H11J H 0.192910 0.744922 0.707252 0.059 Uiso 0.147(5) 1 calc R U P A 2
C114 C 0.1576(14) 0.8571(11) 0.6826(7) 0.042(5) Uani 0.147(5) 1 d D . P A 2
H11K H 0.159624 0.842241 0.646290 0.051 Uiso 0.147(5) 1 calc R U P A 2
H11L H 0.099892 0.892181 0.681236 0.051 Uiso 0.147(5) 1 calc R U P A 2
C115 C 0.2457(14) 0.9141(14) 0.7016(13) 0.0516(10) Uani 0.147(5) 1 d D . P A 2
H11M H 0.247983 0.960855 0.677808 0.062 Uiso 0.147(5) 1 calc R U P A 2
H11N H 0.245419 0.936999 0.736565 0.062 Uiso 0.147(5) 1 calc R U P A 2
C116 C 0.3308(18) 0.8583(16) 0.7023(11) 0.0597(11) Uani 0.147(5) 1 d D . P A 2
H11O H 0.325513 0.831636 0.668113 0.090 Uiso 0.147(5) 1 calc R U P A 2
H11P H 0.329993 0.815275 0.728114 0.090 Uiso 0.147(5) 1 calc R U P A 2
H11Q H 0.392330 0.891594 0.711112 0.090 Uiso 0.147(5) 1 calc R U P A 2
H1A H -0.0094(17) 0.2529(15) 0.0099(9) 0.015(6) Uiso 1 1 d . . . . .
H3 H 0.463(2) 0.7561(16) 0.4214(10) 0.029(7) Uiso 1 1 d . . . . .

loop_
_atom_site_aniso_label
_atom_site_aniso_U_11
_atom_site_aniso_U_22
_atom_site_aniso_U_33
_atom_site_aniso_U_23
_atom_site_aniso_U_13
_atom_site_aniso_U_12
C1 0.0215(10) 0.0266(10) 0.0207(10) -0.0007(8) 0.0084(8) -0.0068(8)
C2 0.0229(10) 0.0315(11) 0.0243(10) -0.0031(8) 0.0111(8) -0.0077(9)
C3 0.0250(11) 0.0436(14) 0.0279(11) -0.0028(10) 0.0140(9) -0.0139(10)
C4 0.0450(15) 0.0416(14) 0.0302(12) 0.0000(10) 0.0168(11) -0.0204(12)
C5 0.0434(14) 0.0360(13) 0.0256(11) 0.0075(9) 0.0136(10) -0.0061(11)
C6 0.0283(11) 0.0281(11) 0.0214(10) 0.0046(8) 0.0075(8) -0.0048(9)
C7 0.0173(9) 0.0250(10) 0.0151(9) -0.0001(7) 0.0038(7) -0.0047(7)
C8 0.0126(8) 0.0164(8) 0.0154(8) -0.0025(6) 0.0032(6) -0.0011(7)
C9 0.0141(8) 0.0149(8) 0.0143(8) -0.0001(6) 0.0016(6) -0.0002(7)
C10 0.0154(9) 0.0150(8) 0.0161(8) 0.0007(6) 0.0045(7) -0.0007(7)
C11 0.0126(8) 0.0141(8) 0.0188(9) 0.0004(7) 0.0025(7) -0.0021(6)
C12 0.0134(8) 0.0183(9) 0.0163(9) 0.0019(7) 0.0001(7) -0.0021(7)
C13 0.0145(8) 0.0184(9) 0.0142(8) -0.0007(7) 0.0036(7) -0.0026(7)
C14 0.0155(9) 0.0185(9) 0.0142(8) 0.0020(7) 0.0014(7) 0.0028(7)
C15 0.0118(8) 0.0147(8) 0.0235(9) 0.0035(7) 0.0032(7) 0.0007(7)
C16 0.0212(10) 0.0234(10) 0.0203(10) 0.0010(8) -0.0023(8) -0.0003(8)
C17 0.0254(10) 0.0182(9) 0.0221(10) 0.0021(7) 0.0030(8) 0.0060(8)
C18 0.0223(10) 0.0349(12) 0.0166(9) 0.0066(8) 0.0038(8) 0.0054(9)
C19 0.0171(9) 0.0234(10) 0.0316(11) 0.0060(8) 0.0117(8) 0.0046(8)
C20 0.0137(9) 0.0213(10) 0.0317(11) 0.0011(8) -0.0006(8) 0.0000(7)
C21 0.0186(9) 0.0171(9) 0.0276(10) 0.0035(8) 0.0043(8) 0.0030(7)
C22 0.0166(10) 0.0566(17) 0.0346(13) 0.0003(11) 0.0085(9) -0.0079(10)
C23 0.0364(13) 0.0347(13) 0.0358(13) -0.0071(10) 0.0190(11) 0.0032(10)
C24 0.0183(9) 0.0241(10) 0.0239(10) -0.0064(8) 0.0041(8) -0.0037(8)
C25 0.0341(13) 0.0226(11) 0.0446(14) -0.0003(10) 0.0067(11) -0.0024(9)
C26 0.0430(15) 0.0377(14) 0.0429(15) -0.0215(12) 0.0106(12) -0.0025(12)
C27 0.0245(11) 0.0298(12) 0.0497(15) -0.0058(11) 0.0154(11) -0.0008(9)
C28 0.0193(10) 0.0330(12) 0.0266(11) -0.0070(9) -0.0022(8) 0.0005(9)
C29 0.0177(10) 0.0319(12) 0.0320(12) 0.0088(9) 0.0067(8) -0.0006(8)
C30 0.0266(12) 0.0344(13) 0.0457(15) -0.0051(11) 0.0035(11) 0.0096(10)
C31 0.0227(11) 0.0222(10) 0.0393(13) -0.0061(9) 0.0026(9) 0.0025(8)
C32 0.0187(9) 0.0197(9) 0.0233(10) 0.0008(7) 0.0062(8) -0.0018(7)
C33 0.0186(9) 0.0212(10) 0.0225(10) 0.0030(7) 0.0044(8) 0.0024(8)
C34 0.0244(11) 0.0206(10) 0.0412(13) 0.0040(9) 0.0125(10) -0.0016(8)
C35 0.0327(13) 0.0208(11) 0.0496(15) 0.0057(10) 0.0141(11) 0.0010(9)
C36 0.0304(12) 0.0203(10) 0.0429(14) 0.0021(9) 0.0130(10) 0.0041(9)
C37 0.0210(10) 0.0236(10) 0.0325(12) -0.0010(9) 0.0070(9) 0.0024(8)
C38 0.0149(9) 0.0244(10) 0.0185(9) 0.0011(7) 0.0054(7) -0.0015(7)
C39 0.0192(9) 0.0193(9) 0.0178(9) 0.0025(7) 0.0041(7) -0.0047(7)
C40 0.0195(10) 0.0219(10) 0.0216(10) 0.0055(7) 0.0037(8) -0.0042(8)
C41 0.0227(10) 0.0271(11) 0.0188(9) 0.0049(8) 0.0008(8) -0.0060(8)
C42 0.0227(10) 0.0262(10) 0.0203(10) -0.0022(8) 0.0069(8) -0.0083(8)
C43 0.0193(10) 0.0224(10) 0.0237(10) -0.0010(8) 0.0066(8) -0.0036(8)
C44 0.0172(9) 0.0233(10) 0.0175(9) 0.0002(7) 0.0052(7) -0.0036(7)
C45 0.0294(11) 0.0233(10) 0.0255(11) 0.0075(8) 0.0034(9) 0.0024(9)
C46 0.0297(12) 0.0365(13) 0.0398(14) 0.0125(11) 0.0102(10) 0.0117(10)
C47 0.0415(14) 0.0237(11) 0.0317(12) 0.0064(9) 0.0039(10) -0.0024(10)
C48 0.0403(14) 0.0321(13) 0.0346(13) 0.0082(10) -0.0064(11) 0.0066(11)
C49 0.0320(12) 0.0339(12) 0.0215(10) -0.0063(9) 0.0070(9) -0.0106(10)
C50 0.0362(14) 0.0396(14) 0.0281(12) -0.0084(10) 0.0010(10) -0.0105(11)
C51 0.0565(18) 0.0466(16) 0.0260(12) -0.0071(11) 0.0173(12) -0.0207(13)
C52 0.0392(14) 0.0396(14) 0.0300(12) -0.0123(10) 0.0094(10) -0.0044(11)
C53 0.0172(10) 0.0288(11) 0.0253(10) 0.0028(8) 0.0032(8) -0.0022(8)
C54 0.0259(11) 0.0262(11) 0.0260(11) 0.0041(8) 0.0117(9) 0.0003(8)
C55 0.0301(11) 0.0256(11) 0.0195(10) -0.0008(8) 0.0058(8) -0.0029(9)
C56 0.0343(13) 0.0262(12) 0.0491(15) 0.0033(10) 0.0132(11) 0.0004(10)
C57 0.0409(14) 0.0249(11) 0.0369(13) 0.0050(9) 0.0191(11) 0.0019(10)
C58 0.0601(19) 0.0361(14) 0.0373(14) -0.0095(11) 0.0181(13) -0.0019(13)
C59 0.0166(9) 0.0143(8) 0.0179(9) 0.0027(7) 0.0050(7) -0.0003(7)
C60 0.0186(9) 0.0170(9) 0.0194(9) 0.0006(7) 0.0061(7) -0.0011(7)
C61 0.0213(10) 0.0189(9) 0.0209(10) -0.0003(7) 0.0002(8) -0.0015(7)
C62 0.0337(12) 0.0153(9) 0.0162(9) -0.0004(7) 0.0040(8) 0.0006(8)
C63 0.0270(10) 0.0144(9) 0.0211(9) 0.0022(7) 0.0112(8) 0.0049(7)
C64 0.0188(9) 0.0140(8) 0.0218(9) 0.0022(7) 0.0059(7) 0.0007(7)
C65 0.0172(9) 0.0181(9) 0.0143(8) 0.0015(7) 0.0041(7) -0.0010(7)
C66 0.0168(9) 0.0193(9) 0.0179(9) 0.0019(7) 0.0028(7) -0.0003(7)
C67 0.0265(10) 0.0163(9) 0.0200(9) 0.0004(7) 0.0031(8) -0.0044(8)
C68 0.0291(11) 0.0167(9) 0.0214(10) 0.0028(7) 0.0038(8) 0.0063(8)
C69 0.0172(9) 0.0234(10) 0.0214(10) 0.0014(8) 0.0030(7) 0.0042(8)
C70 0.0173(9) 0.0183(9) 0.0200(9) 0.0016(7) 0.0042(7) -0.0011(7)
C71 0.0146(9) 0.0192(9) 0.0159(9) -0.0002(7) 0.0041(7) -0.0038(7)
C72 0.0180(9) 0.0212(9) 0.0177(9) -0.0002(7) 0.0059(7) -0.0013(7)
C73 0.0171(9) 0.0220(10) 0.0264(10) -0.0056(8) 0.0044(8) 0.0009(7)
C74 0.0203(10) 0.0293(11) 0.0282(11) -0.0105(9) 0.0129(8) -0.0043(8)
C75 0.0266(11) 0.0282(11) 0.0195(10) -0.0028(8) 0.0116(8) -0.0095(9)
C76 0.0203(10) 0.0203(9) 0.0184(9) 0.0005(7) 0.0056(7) -0.0036(7)
C77 0.0145(8) 0.0165(9) 0.0175(9) 0.0015(7) 0.0052(7) 0.0006(7)
C78 0.0157(9) 0.0178(9) 0.0159(9) 0.0009(7) 0.0045(7) 0.0000(7)
C79 0.0175(9) 0.0149(9) 0.0210(9) 0.0059(7) 0.0065(7) 0.0001(7)
C80 0.0129(8) 0.0156(9) 0.0250(10) -0.0006(7) 0.0028(7) -0.0012(7)
C81 0.0138(9) 0.0222(9) 0.0164(9) -0.0019(7) 0.0023(7) 0.0008(7)
C82 0.0149(9) 0.0180(9) 0.0176(9) 0.0033(7) 0.0049(7) 0.0010(7)
C83 0.0124(8) 0.0173(9) 0.0153(8) 0.0000(7) 0.0028(6) -0.0015(7)
C84 0.0120(8) 0.0207(9) 0.0186(9) 0.0004(7) 0.0039(7) 0.0007(7)
C85 0.0171(9) 0.0238(10) 0.0155(9) 0.0028(7) 0.0043(7) -0.0016(7)
C86 0.0142(9) 0.0291(11) 0.0171(9) -0.0034(7) 0.0072(7) -0.0001(7)
C87 0.0128(9) 0.0251(10) 0.0185(9) -0.0020(7) 0.0030(7) 0.0036(7)
C88 0.0143(9) 0.0193(9) 0.0155(8) -0.0002(7) 0.0028(7) -0.0010(7)
C89 0.0129(8) 0.0265(10) 0.0164(9) 0.0008(7) 0.0062(7) -0.0028(7)
C90 0.0161(9) 0.0312(11) 0.0228(10) -0.0041(8) 0.0064(8) -0.0052(8)
C91 0.0283(12) 0.0407(14) 0.0312(12) -0.0138(10) 0.0113(10) -0.0136(10)
C92 0.0230(11) 0.0594(17) 0.0236(11) -0.0083(11) 0.0020(9) -0.0212(11)
C93 0.0134(10) 0.0594(16) 0.0207(10) 0.0063(10) 0.0018(8) -0.0073(10)
C94 0.0142(9) 0.0369(12) 0.0197(10) 0.0050(8) 0.0064(7) -0.0028(8)
C95 0.0152(9) 0.0200(9) 0.0153(8) 0.0029(7) 0.0047(7) 0.0026(7)
C96 0.0170(9) 0.0217(10) 0.0192(9) 0.0033(7) 0.0060(7) 0.0012(7)
C97 0.0191(10) 0.0278(11) 0.0224(10) 0.0016(8) 0.0078(8) 0.0070(8)
C98 0.0263(11) 0.0218(10) 0.0242(10) -0.0028(8) 0.0072(8) 0.0053(8)
C99 0.0244(10) 0.0223(10) 0.0229(10) -0.0008(8) 0.0080(8) -0.0003(8)
C100 0.0159(9) 0.0239(10) 0.0187(9) 0.0009(7) 0.0065(7) 0.0018(7)
C101 0.0141(8) 0.0187(9) 0.0172(9) 0.0010(7) 0.0058(7) 0.0023(7)
C102 0.0165(9) 0.0205(9) 0.0233(10) 0.0023(7) 0.0063(7) 0.0022(7)
C103 0.0230(10) 0.0211(10) 0.0278(11) 0.0062(8) 0.0135(8) 0.0031(8)
C104 0.0262(11) 0.0262(10) 0.0186(9) 0.0068(8) 0.0092(8) 0.0098(8)
C105 0.0194(9) 0.0235(10) 0.0182(9) -0.0006(7) 0.0028(7) 0.0053(8)
C106 0.0180(9) 0.0193(9) 0.0181(9) 0.0014(7) 0.0063(7) 0.0024(7)
C107 0.044(3) 0.077(4) 0.133(5) -0.024(3) 0.014(3) 0.000(2)
C108 0.059(3) 0.066(3) 0.050(2) -0.0119(19) 0.0039(19) 0.022(2)
C109 0.047(2) 0.042(2) 0.0337(17) -0.0024(15) 0.0145(15) 0.0093(16)
C110 0.068(2) 0.048(3) 0.0463(19) 0.003(2) 0.0274(17) 0.007(2)
C111 0.062(3) 0.068(3) 0.052(3) -0.010(2) 0.021(2) -0.007(2)
B1 0.0150(10) 0.0164(10) 0.0161(9) 0.0016(7) 0.0048(7) -0.0015(8)
B2 0.0125(9) 0.0192(10) 0.0172(10) 0.0017(8) 0.0044(7) 0.0005(8)
N1 0.0148(8) 0.0215(8) 0.0183(8) 0.0006(6) 0.0070(6) -0.0019(6)
N2 0.0152(8) 0.0313(10) 0.0243(9) -0.0042(7) 0.0069(7) -0.0018(7)
N3 0.0148(8) 0.0243(9) 0.0171(8) 0.0028(6) 0.0027(6) -0.0017(6)
N4 0.0157(8) 0.0207(8) 0.0238(8) 0.0014(6) 0.0073(6) -0.0001(6)
O1 0.0112(6) 0.0205(7) 0.0204(7) 0.0001(5) 0.0043(5) 0.0004(5)
O2 0.0254(8) 0.0216(7) 0.0181(7) 0.0008(5) 0.0050(6) -0.0011(6)
O3 0.0167(7) 0.0230(7) 0.0277(8) -0.0060(6) 0.0010(6) 0.0011(6)
F1 0.0153(6) 0.0296(7) 0.0233(6) -0.0021(5) 0.0051(5) -0.0044(5)
F2 0.0234(7) 0.0392(8) 0.0257(7) -0.0039(6) -0.0030(5) -0.0059(6)
F3 0.0421(8) 0.0321(7) 0.0152(6) -0.0035(5) 0.0030(5) 0.0001(6)
F4 0.0334(7) 0.0244(6) 0.0228(6) 0.0032(5) 0.0153(5) 0.0077(5)
F5 0.0164(6) 0.0233(6) 0.0237(6) 0.0017(5) 0.0068(5) 0.0016(5)
F6 0.0158(6) 0.0219(6) 0.0287(6) 0.0032(5) 0.0019(5) -0.0045(5)
F7 0.0334(7) 0.0160(6) 0.0363(7) 0.0027(5) 0.0023(6) -0.0059(5)
F8 0.0372(8) 0.0188(6) 0.0338(7) 0.0024(5) 0.0025(6) 0.0101(5)
F9 0.0170(6) 0.0305(7) 0.0350(7) 0.0026(5) 0.0006(5) 0.0069(5)
F10 0.0145(6) 0.0198(6) 0.0352(7) 0.0015(5) 0.0034(5) -0.0022(4)
F11 0.0224(6) 0.0220(6) 0.0199(6) 0.0044(4) 0.0068(5) 0.0038(5)
F12 0.0252(7) 0.0282(7) 0.0375(7) -0.0027(6) 0.0092(6) 0.0104(5)
F13 0.0292(7) 0.0411(8) 0.0400(8) -0.0113(6) 0.0229(6) -0.0013(6)
F14 0.0446(9) 0.0386(8) 0.0262(7) 0.0022(6) 0.0224(6) -0.0077(6)
F15 0.0307(7) 0.0251(6) 0.0232(6) 0.0082(5) 0.0095(5) 0.0001(5)
F16 0.0266(6) 0.0189(6) 0.0149(5) 0.0035(4) 0.0024(5) -0.0024(5)
F17 0.0289(7) 0.0177(6) 0.0261(6) 0.0074(5) 0.0056(5) -0.0046(5)
F18 0.0264(7) 0.0172(6) 0.0309(7) -0.0019(5) 0.0013(5) -0.0063(5)
F19 0.0233(6) 0.0281(6) 0.0174(6) -0.0024(5) 0.0007(5) -0.0024(5)
F20 0.0237(6) 0.0238(6) 0.0165(5) 0.0056(4) 0.0045(5) -0.0039(5)
F21 0.0174(6) 0.0266(6) 0.0211(6) 0.0068(5) 0.0065(5) 0.0072(5)
F22 0.0249(6) 0.0342(7) 0.0204(6) 0.0102(5) 0.0104(5) 0.0041(5)
F23 0.0194(6) 0.0429(8) 0.0222(6) 0.0024(5) 0.0126(5) 0.0046(5)
F24 0.0190(6) 0.0353(7) 0.0238(6) 0.0002(5) 0.0073(5) 0.0119(5)
F25 0.0176(6) 0.0234(6) 0.0194(6) 0.0049(4) 0.0047(4) 0.0054(5)
F26 0.0229(6) 0.0238(6) 0.0353(7) -0.0055(5) 0.0073(5) 0.0003(5)
F27 0.0452(9) 0.0422(9) 0.0547(10) -0.0247(8) 0.0112(8) -0.0167(7)
F28 0.0364(9) 0.0877(14) 0.0374(9) -0.0190(9) -0.0037(7) -0.0291(9)
F29 0.0184(7) 0.0795(12) 0.0321(8) 0.0170(8) -0.0072(6) -0.0055(7)
F30 0.0180(6) 0.0387(7) 0.0262(6) 0.0118(5) 0.0042(5) 0.0070(5)
F31 0.0166(6) 0.0248(6) 0.0280(6) 0.0036(5) 0.0109(5) -0.0001(5)
F32 0.0209(6) 0.0347(7) 0.0338(7) -0.0013(6) 0.0136(5) 0.0078(5)
F33 0.0349(8) 0.0251(7) 0.0391(8) -0.0091(6) 0.0110(6) 0.0069(6)
F34 0.0330(7) 0.0223(6) 0.0391(8) -0.0066(5) 0.0144(6) -0.0069(5)
F35 0.0163(6) 0.0240(6) 0.0273(6) -0.0024(5) 0.0106(5) -0.0024(5)
F36 0.0174(6) 0.0277(6) 0.0280(6) 0.0047(5) 0.0065(5) -0.0043(5)
F37 0.0304(7) 0.0329(7) 0.0358(7) 0.0138(6) 0.0154(6) -0.0017(6)
F38 0.0384(8) 0.0372(8) 0.0197(6) 0.0108(5) 0.0100(5) 0.0098(6)
F39 0.0256(7) 0.0330(7) 0.0182(6) 0.0000(5) -0.0012(5) 0.0042(5)
F40 0.0179(6) 0.0245(6) 0.0202(6) 0.0015(5) 0.0031(4) -0.0035(5)
In1 0.01199(6) 0.01962(7) 0.01853(7) -0.00318(5) 0.00405(5) -0.00127(5)
In2 0.01766(7) 0.01911(7) 0.01656(7) 0.00007(5) 0.00433(5) -0.00210(5)
Si1 0.0210(3) 0.0210(3) 0.0298(3) -0.0072(2) 0.0069(2) -0.0024(2)
Si2 0.0331(3) 0.0205(3) 0.0242(3) -0.0018(2) 0.0133(2) -0.0033(2)
C112 0.044(3) 0.077(4) 0.133(5) -0.024(3) 0.014(3) 0.000(2)
C113 0.055(14) 0.050(13) 0.050(13) -0.001(10) 0.030(11) -0.012(11)
C114 0.041(11) 0.058(13) 0.034(10) -0.006(9) 0.021(8) 0.006(10)
C115 0.068(2) 0.048(3) 0.0463(19) 0.003(2) 0.0274(17) 0.007(2)
C116 0.062(3) 0.068(3) 0.052(3) -0.010(2) 0.021(2) -0.007(2)

loop_
_atom_type_symbol
_atom_type_description
_atom_type_scat_dispersion_real
_atom_type_scat_dispersion_imag
_atom_type_scat_source
C C 0.0033 0.0016 'International Tables Vol C Tables 4.2.6.8 and 6.1.1.4'
H H 0.0000 0.0000 'International Tables Vol C Tables 4.2.6.8 and 6.1.1.4'
B B 0.0013 0.0007 'International Tables Vol C Tables 4.2.6.8 and 6.1.1.4'
F F 0.0171 0.0103 'International Tables Vol C Tables 4.2.6.8 and 6.1.1.4'
In In -0.7276 1.3100 'International Tables Vol C Tables 4.2.6.8 and 6.1.1.4'
N N 0.0061 0.0033 'International Tables Vol C Tables 4.2.6.8 and 6.1.1.4'
O O 0.0106 0.0060 'International Tables Vol C Tables 4.2.6.8 and 6.1.1.4'
Si Si 0.0817 0.0704 'International Tables Vol C Tables 4.2.6.8 and 6.1.1.4'

loop_
_geom_angle_atom_site_label_1
_geom_angle_atom_site_label_2
_geom_angle_atom_site_label_3
_geom_angle
_geom_angle_site_symmetry_1
_geom_angle_site_symmetry_3
_geom_angle_publ_flag
C2 C1 H1 107.7 . . ?
C6 C1 H1 107.7 . . ?
C6 C1 C2 111.06(18) . . ?
N1 C1 H1 107.7 . . ?
N1 C1 C2 110.81(17) . . ?
N1 C1 C6 111.77(17) . . ?
C1 C2 H2 106.8 . . ?
C1 C2 C3 109.07(18) . . ?
C3 C2 H2 106.8 . . ?
N2 C2 C1 111.62(17) . . ?
N2 C2 H2 106.8 . . ?
N2 C2 C3 115.28(19) . . ?
C2 C3 H3A 109.7 . . ?
C2 C3 H3B 109.7 . . ?
C2 C3 C4 110.0(2) . . ?
H3A C3 H3B 108.2 . . ?
C4 C3 H3A 109.7 . . ?
C4 C3 H3B 109.7 . . ?
C3 C4 H4A 109.3 . . ?
C3 C4 H4B 109.3 . . ?
H4A C4 H4B 108.0 . . ?
C5 C4 C3 111.4(2) . . ?
C5 C4 H4A 109.3 . . ?
C5 C4 H4B 109.3 . . ?
C4 C5 H5A 109.5 . . ?
C4 C5 H5B 109.5 . . ?
C4 C5 C6 110.9(2) . . ?
H5A C5 H5B 108.1 . . ?
C6 C5 H5A 109.5 . . ?
C6 C5 H5B 109.5 . . ?
C1 C6 C5 111.5(2) . . ?
C1 C6 H6A 109.3 . . ?
C1 C6 H6B 109.3 . . ?
C5 C6 H6A 109.3 . . ?
C5 C6 H6B 109.3 . . ?
H6A C6 H6B 108.0 . . ?
H7A C7 H7B 108.2 . . ?
C13 C7 H7A 109.7 . . ?
C13 C7 H7B 109.7 . . ?
C13 C7 N1 109.98(15) . . ?
N1 C7 H7A 109.7 . . ?
N1 C7 H7B 109.7 . . ?
C13 C8 C9 119.03(17) . . ?
O1 C8 C9 122.16(17) . . ?
O1 C8 C13 118.81(16) . . ?
C8 C9 C14 122.46(16) . . ?
C10 C9 C8 117.55(17) . . ?
C10 C9 C14 119.98(16) . . ?
C9 C10 H10 117.9 . . ?
C11 C10 C9 124.23(17) . . ?
C11 C10 H10 117.9 . . ?
C10 C11 C15 122.49(17) . . ?
C12 C11 C10 116.98(17) . . ?
C12 C11 C15 120.53(17) . . ?
C11 C12 H12 119.5 . . ?
C11 C12 C13 121.08(17) . . ?
C13 C12 H12 119.5 . . ?
C8 C13 C7 118.59(17) . . ?
C12 C13 C7 120.26(17) . . ?
C12 C13 C8 121.12(17) . . ?
C9 C14 C16 110.93(16) . . ?
C17 C14 C9 109.40(15) . . ?
C17 C14 C16 109.69(16) . . ?
C18 C14 C9 112.56(16) . . ?
C18 C14 C16 106.79(16) . . ?
C18 C14 C17 107.37(17) . . ?
C11 C15 C20 109.09(16) . . ?
C11 C15 C21 109.13(15) . . ?
C19 C15 C11 112.56(16) . . ?
C19 C15 C20 108.56(16) . . ?
C19 C15 C21 107.90(16) . . ?
C21 C15 C20 109.55(16) . . ?
C14 C16 H16A 109.5 . . ?
C14 C16 H16B 109.5 . . ?
C14 C16 H16C 109.5 . . ?
H16A C16 H16B 109.5 . . ?
H16A C16 H16C 109.5 . . ?
H16B C16 H16C 109.5 . . ?
C14 C17 H17A 109.5 . . ?
C14 C17 H17B 109.5 . . ?
C14 C17 H17C 109.5 . . ?
H17A C17 H17B 109.5 . . ?
H17A C17 H17C 109.5 . . ?
H17B C17 H17C 109.5 . . ?
C14 C18 H18A 109.5 . . ?
C14 C18 H18B 109.5 . . ?
C14 C18 H18C 109.5 . . ?
H18A C18 H18B 109.5 . . ?
H18A C18 H18C 109.5 . . ?
H18B C18 H18C 109.5 . . ?
C15 C19 H19A 109.5 . . ?
C15 C19 H19B 109.5 . . ?
C15 C19 H19C 109.5 . . ?
H19A C19 H19B 109.5 . . ?
H19A C19 H19C 109.5 . . ?
H19B C19 H19C 109.5 . . ?
C15 C20 H20A 109.5 . . ?
C15 C20 H20B 109.5 . . ?
C15 C20 H20C 109.5 . . ?
H20A C20 H20B 109.5 . . ?
H20A C20 H20C 109.5 . . ?
H20B C20 H20C 109.5 . . ?
C15 C21 H21A 109.5 . . ?
C15 C21 H21B 109.5 . . ?
C15 C21 H21C 109.5 . . ?
H21A C21 H21B 109.5 . . ?
H21A C21 H21C 109.5 . . ?
H21B C21 H21C 109.5 . . ?
H22A C22 H22B 109.5 . . ?
H22A C22 H22C 109.5 . . ?
H22B C22 H22C 109.5 . . ?
N2 C22 H22A 109.5 . . ?
N2 C22 H22B 109.5 . . ?
N2 C22 H22C 109.5 . . ?
H23A C23 H23B 109.5 . . ?
H23A C23 H23C 109.5 . . ?
H23B C23 H23C 109.5 . . ?
N2 C23 H23A 109.5 . . ?
N2 C23 H23B 109.5 . . ?
N2 C23 H23C 109.5 . . ?
H24A C24 H24B 106.9 . . ?
In1 C24 H24A 107.4 . . ?
In1 C24 H24B 107.4 . . ?
Si1 C24 H24A 107.4 . . ?
Si1 C24 H24B 107.4 . . ?
Si1 C24 In1 119.88(11) . . ?
H25A C25 H25B 109.5 . . ?
H25A C25 H25C 109.5 . . ?
H25B C25 H25C 109.5 . . ?
Si1 C25 H25A 109.5 . . ?
Si1 C25 H25B 109.5 . . ?
Si1 C25 H25C 109.5 . . ?
H26A C26 H26B 109.5 . . ?
H26A C26 H26C 109.5 . . ?
H26B C26 H26C 109.5 . . ?
Si1 C26 H26A 109.5 . . ?
Si1 C26 H26B 109.5 . . ?
Si1 C26 H26C 109.5 . . ?
H27A C27 H27B 109.5 . . ?
H27A C27 H27C 109.5 . . ?
H27B C27 H27C 109.5 . . ?
Si1 C27 H27A 109.5 . . ?
Si1 C27 H27B 109.5 . . ?
Si1 C27 H27C 109.5 . . ?
H28A C28 H28B 108.6 . . ?
C29 C28 H28A 110.5 . . ?
C29 C28 H28B 110.5 . . ?
O3 C28 H28A 110.5 . . ?
O3 C28 H28B 110.5 . . ?
O3 C28 C29 106.38(17) . . ?
C28 C29 H29A 110.8 . . ?
C28 C29 H29B 110.8 . . ?
H29A C29 H29B 108.9 . . ?
C30 C29 C28 104.67(18) . . ?
C30 C29 H29A 110.8 . . ?
C30 C29 H29B 110.8 . . ?
C29 C30 H30A 111.1 . . ?
C29 C30 H30B 111.1 . . ?
H30A C30 H30B 109.1 . . ?
C31 C30 C29 103.28(19) . . ?
C31 C30 H30A 111.1 . . ?
C31 C30 H30B 111.1 . . ?
C30 C31 H31A 111.2 . . ?
C30 C31 H31B 111.2 . . ?
H31A C31 H31B 109.1 . . ?
O3 C31 C30 103.02(18) . . ?
O3 C31 H31A 111.2 . . ?
O3 C31 H31B 111.2 . . ?
C33 C32 H32 108.0 . . ?
C37 C32 H32 108.0 . . ?
C37 C32 C33 111.62(17) . . ?
N3 C32 H32 108.0 . . ?
N3 C32 C33 109.93(16) . . ?
N3 C32 C37 111.13(17) . . ?
C32 C33 H33 107.0 . . ?
C34 C33 C32 110.72(17) . . ?
C34 C33 H33 107.0 . . ?
N4 C33 C32 110.48(16) . . ?
N4 C33 H33 107.0 . . ?
N4 C33 C34 114.17(17) . . ?
C33 C34 H34A 109.5 . . ?
C33 C34 H34B 109.5 . . ?
C33 C34 C35 110.62(18) . . ?
H34A C34 H34B 108.1 . . ?
C35 C34 H34A 109.5 . . ?
C35 C34 H34B 109.5 . . ?
C34 C35 H35A 109.6 . . ?
C34 C35 H35B 109.6 . . ?
H35A C35 H35B 108.1 . . ?
C36 C35 C34 110.5(2) . . ?
C36 C35 H35A 109.6 . . ?
C36 C35 H35B 109.6 . . ?
C35 C36 H36A 109.5 . . ?
C35 C36 H36B 109.5 . . ?
C35 C36 C37 110.89(19) . . ?
H36A C36 H36B 108.0 . . ?
C37 C36 H36A 109.5 . . ?
C37 C36 H36B 109.5 . . ?
C32 C37 C36 111.69(18) . . ?
C32 C37 H37A 109.3 . . ?
C32 C37 H37B 109.3 . . ?
C36 C37 H37A 109.3 . . ?
C36 C37 H37B 109.3 . . ?
H37A C37 H37B 107.9 . . ?
H38A C38 H38B 107.7 . . ?
C44 C38 H38A 108.9 . . ?
C44 C38 H38B 108.9 . . ?
N3 C38 H38A 108.9 . . ?
N3 C38 H38B 108.9 . . ?
N3 C38 C44 113.38(16) . . ?
C44 C39 C40 119.58(18) . . ?
O2 C39 C40 120.03(18) . . ?
O2 C39 C44 120.31(18) . . ?
C39 C40 C45 121.71(19) . . ?
C41 C40 C39 117.00(19) . . ?
C41 C40 C45 121.22(19) . . ?
C40 C41 H41 117.8 . . ?
C42 C41 C40 124.4(2) . . ?
C42 C41 H41 117.8 . . ?
C41 C42 C49 120.3(2) . . ?
C43 C42 C41 117.04(19) . . ?
C43 C42 C49 122.5(2) . . ?
C42 C43 H43 119.4 . . ?
C42 C43 C44 121.2(2) . . ?
C44 C43 H43 119.4 . . ?
C39 C44 C38 120.88(18) . . ?
C43 C44 C38 118.05(18) . . ?
C43 C44 C39 120.68(19) . . ?
C40 C45 C46 111.12(18) . . ?
C40 C45 C47 108.95(19) . . ?
C40 C45 C48 112.00(19) . . ?
C46 C45 C47 110.2(2) . . ?
C46 C45 C48 107.1(2) . . ?
C48 C45 C47 107.40(19) . . ?
C45 C46 H46A 109.5 . . ?
C45 C46 H46B 109.5 . . ?
C45 C46 H46C 109.5 . . ?
H46A C46 H46B 109.5 . . ?
H46A C46 H46C 109.5 . . ?
H46B C46 H46C 109.5 . . ?
C45 C47 H47A 109.5 . . ?
C45 C47 H47B 109.5 . . ?
C45 C47 H47C 109.5 . . ?
H47A C47 H47B 109.5 . . ?
H47A C47 H47C 109.5 . . ?
H47B C47 H47C 109.5 . . ?
C45 C48 H48A 109.5 . . ?
C45 C48 H48B 109.5 . . ?
C45 C48 H48C 109.5 . . ?
H48A C48 H48B 109.5 . . ?
H48A C48 H48C 109.5 . . ?
H48B C48 H48C 109.5 . . ?
C42 C49 C50 110.14(19) . . ?
C51 C49 C42 108.68(19) . . ?
C51 C49 C50 109.4(2) . . ?
C52 C49 C42 112.2(2) . . ?
C52 C49 C50 107.4(2) . . ?
C52 C49 C51 109.0(2) . . ?
C49 C50 H50A 109.5 . . ?
C49 C50 H50B 109.5 . . ?
C49 C50 H50C 109.5 . . ?
H50A C50 H50B 109.5 . . ?
H50A C50 H50C 109.5 . . ?
H50B C50 H50C 109.5 . . ?
C49 C51 H51A 109.5 . . ?
C49 C51 H51B 109.5 . . ?
C49 C51 H51C 109.5 . . ?
H51A C51 H51B 109.5 . . ?
H51A C51 H51C 109.5 . . ?
H51B C51 H51C 109.5 . . ?
C49 C52 H52A 109.5 . . ?
C49 C52 H52B 109.5 . . ?
C49 C52 H52C 109.5 . . ?
H52A C52 H52B 109.5 . . ?
H52A C52 H52C 109.5 . . ?
H52B C52 H52C 109.5 . . ?
H53A C53 H53B 109.5 . . ?
H53A C53 H53C 109.5 . . ?
H53B C53 H53C 109.5 . . ?
N4 C53 H53A 109.5 . . ?
N4 C53 H53B 109.5 . . ?
N4 C53 H53C 109.5 . . ?
H54A C54 H54B 109.5 . . ?
H54A C54 H54C 109.5 . . ?
H54B C54 H54C 109.5 . . ?
N4 C54 H54A 109.5 . . ?
N4 C54 H54B 109.5 . . ?
N4 C54 H54C 109.5 . . ?
H55A C55 H55B 108.1 . . ?
In2 C55 H55A 109.6 . . ?
In2 C55 H55B 109.6 . . ?
Si2 C55 H55A 109.6 . . ?
Si2 C55 H55B 109.6 . . ?
Si2 C55 In2 110.30(11) . . ?
H56A C56 H56B 109.5 . . ?
H56A C56 H56C 109.5 . . ?
H56B C56 H56C 109.5 . . ?
Si2 C56 H56A 109.5 . . ?
Si2 C56 H56B 109.5 . . ?
Si2 C56 H56C 109.5 . . ?
H57A C57 H57B 109.5 . . ?
H57A C57 H57C 109.5 . . ?
H57B C57 H57C 109.5 . . ?
Si2 C57 H57A 109.5 . . ?
Si2 C57 H57B 109.5 . . ?
Si2 C57 H57C 109.5 . . ?
H58A C58 H58B 109.5 . . ?
H58A C58 H58C 109.5 . . ?
H58B C58 H58C 109.5 . . ?
Si2 C58 H58A 109.5 . . ?
Si2 C58 H58B 109.5 . . ?
Si2 C58 H58C 109.5 . . ?
C60 C59 B1 126.33(17) . . ?
C64 C59 C60 113.03(17) . . ?
C64 C59 B1 120.36(17) . . ?
C61 C60 C59 124.09(18) . . ?
F1 C60 C59 121.53(17) . . ?
F1 C60 C61 114.38(17) . . ?
C62 C61 C60 119.73(19) . . ?
F2 C61 C60 120.29(19) . . ?
F2 C61 C62 119.98(18) . . ?
C63 C62 C61 118.92(18) . . ?
F3 C62 C61 119.9(2) . . ?
F3 C62 C63 121.17(19) . . ?
C62 C63 C64 119.46(18) . . ?
F4 C63 C62 119.95(18) . . ?
F4 C63 C64 120.58(19) . . ?
C63 C64 C59 124.69(19) . . ?
F5 C64 C59 119.20(17) . . ?
F5 C64 C63 116.11(17) . . ?
C66 C65 B1 119.92(17) . . ?
C70 C65 C66 113.40(18) . . ?
C70 C65 B1 126.25(17) . . ?
C67 C66 C65 124.31(19) . . ?
F6 C66 C65 119.44(17) . . ?
F6 C66 C67 116.25(17) . . ?
C66 C67 C68 119.92(18) . . ?
F7 C67 C66 120.70(19) . . ?
F7 C67 C68 119.38(18) . . ?
C69 C68 C67 118.41(19) . . ?
F8 C68 C67 120.62(19) . . ?
F8 C68 C69 120.96(19) . . ?
C68 C69 C70 119.85(19) . . ?
F9 C69 C68 119.61(18) . . ?
F9 C69 C70 120.53(18) . . ?
C69 C70 C65 124.09(18) . . ?
F10 C70 C65 120.90(17) . . ?
F10 C70 C69 115.00(17) . . ?
C72 C71 C76 113.39(18) . . ?
C72 C71 B1 118.48(16) . . ?
C76 C71 B1 127.89(18) . . ?
C73 C72 C71 124.90(19) . . ?
F11 C72 C71 119.81(17) . . ?
F11 C72 C73 115.28(18) . . ?
C74 C73 C72 119.0(2) . . ?
F12 C73 C72 120.84(19) . . ?
F12 C73 C74 120.15(18) . . ?
C75 C74 C73 119.00(19) . . ?
F13 C74 C73 119.7(2) . . ?
F13 C74 C75 121.3(2) . . ?
C74 C75 C76 120.11(19) . . ?
F14 C75 C74 119.64(19) . . ?
F14 C75 C76 120.2(2) . . ?
C75 C76 C71 123.6(2) . . ?
F15 C76 C71 120.88(18) . . ?
F15 C76 C75 115.57(18) . . ?
C78 C77 C82 112.78(17) . . ?
C78 C77 B1 127.99(17) . . ?
C82 C77 B1 118.57(16) . . ?
C79 C78 C77 124.08(18) . . ?
F16 C78 C77 121.31(17) . . ?
F16 C78 C79 114.59(16) . . ?
C80 C79 C78 120.32(17) . . ?
F17 C79 C78 120.08(17) . . ?
F17 C79 C80 119.58(17) . . ?
C79 C80 C81 118.32(17) . . ?
F18 C80 C79 120.72(18) . . ?
F18 C80 C81 120.95(18) . . ?
C82 C81 C80 119.45(18) . . ?
F19 C81 C80 119.82(17) . . ?
F19 C81 C82 120.72(18) . . ?
C81 C82 C77 124.99(18) . . ?
F20 C82 C77 119.14(17) . . ?
F20 C82 C81 115.85(17) . . ?
C84 C83 B2 119.01(16) . . ?
C88 C83 C84 113.20(17) . . ?
C88 C83 B2 127.42(17) . . ?
C85 C84 C83 124.71(18) . . ?
F21 C84 C83 119.55(16) . . ?
F21 C84 C85 115.75(17) . . ?
C86 C85 C84 119.67(18) . . ?
F22 C85 C84 120.75(18) . . ?
F22 C85 C86 119.58(17) . . ?
C85 C86 C87 118.41(17) . . ?
F23 C86 C85 120.77(18) . . ?
F23 C86 C87 120.81(18) . . ?
C86 C87 C88 119.94(18) . . ?
F24 C87 C86 119.78(17) . . ?
F24 C87 C88 120.28(18) . . ?
C83 C88 C87 124.05(18) . . ?
F25 C88 C83 121.13(16) . . ?
F25 C88 C87 114.83(17) . . ?
C90 C89 C94 114.03(19) . . ?
C90 C89 B2 118.48(18) . . ?
C94 C89 B2 126.95(19) . . ?
C91 C90 C89 124.6(2) . . ?
F26 C90 C89 119.28(18) . . ?
F26 C90 C91 116.1(2) . . ?
C92 C91 C90 118.7(2) . . ?
F27 C91 C90 120.8(2) . . ?
F27 C91 C92 120.5(2) . . ?
C93 C92 C91 119.3(2) . . ?
F28 C92 C91 120.4(3) . . ?
F28 C92 C93 120.2(3) . . ?
C92 C93 C94 120.3(2) . . ?
F29 C93 C92 119.9(2) . . ?
F29 C93 C94 119.8(2) . . ?
C93 C94 C89 122.9(2) . . ?
F30 C94 C89 121.48(19) . . ?
F30 C94 C93 115.6(2) . . ?
C96 C95 B2 119.99(17) . . ?
C100 C95 C96 113.53(18) . . ?
C100 C95 B2 126.35(17) . . ?
C97 C96 C95 124.44(19) . . ?
F31 C96 C95 119.22(17) . . ?
F31 C96 C97 116.33(17) . . ?
C98 C97 C96 119.31(19) . . ?
F32 C97 C96 120.93(19) . . ?
F32 C97 C98 119.77(19) . . ?
C97 C98 C99 118.89(19) . . ?
F33 C98 C97 120.93(19) . . ?
F33 C98 C99 120.2(2) . . ?
C98 C99 C100 119.49(19) . . ?
F34 C99 C98 119.90(19) . . ?
F34 C99 C100 120.61(18) . . ?
C95 C100 C99 124.20(18) . . ?
F35 C100 C95 121.47(17) . . ?
F35 C100 C99 114.33(18) . . ?
C102 C101 B2 126.52(17) . . ?
C106 C101 C102 113.07(18) . . ?
C106 C101 B2 119.68(17) . . ?
C103 C102 C101 123.95(19) . . ?
F36 C102 C101 121.26(18) . . ?
F36 C102 C103 114.77(18) . . ?
C104 C103 C102 119.78(19) . . ?
F37 C103 C102 120.1(2) . . ?
F37 C103 C104 120.07(19) . . ?
C103 C104 C105 119.10(19) . . ?
F38 C104 C103 120.72(19) . . ?
F38 C104 C105 120.2(2) . . ?
C104 C105 C106 119.22(19) . . ?
F39 C105 C104 119.74(18) . . ?
F39 C105 C106 121.03(19) . . ?
C105 C106 C101 124.87(19) . . ?
F40 C106 C101 119.15(17) . . ?
F40 C106 C105 115.98(18) . . ?
H10A C107 H10B 109.5 . . ?
H10A C107 H10C 109.5 . . ?
H10B C107 H10C 109.5 . . ?
C108 C107 H10A 109.5 . . ?
C108 C107 H10B 109.5 . . ?
C108 C107 H10C 109.5 . . ?
C107 C108 H10D 108.8 . . ?
C107 C108 H10E 108.8 . . ?
C107 C108 C109 113.6(4) . . ?
H10D C108 H10E 107.7 . . ?
C109 C108 H10D 108.8 . . ?
C109 C108 H10E 108.8 . . ?
C108 C109 H10F 109.0 . . ?
C108 C109 H10G 109.0 . . ?
C108 C109 C110 113.1(4) . . ?
H10F C109 H10G 107.8 . . ?
C110 C109 H10F 109.0 . . ?
C110 C109 H10G 109.0 . . ?
C109 C110 H11A 108.5 . . ?
C109 C110 H11B 108.5 . . ?
H11A C110 H11B 107.5 . . ?
C111 C110 C109 114.9(4) . . ?
C111 C110 H11A 108.5 . . ?
C111 C110 H11B 108.5 . . ?
C110 C111 H11C 109.5 . . ?
C110 C111 H11D 109.5 . . ?
C110 C111 H11E 109.5 . . ?
H11C C111 H11D 109.5 . . ?
H11C C111 H11E 109.5 . . ?
H11D C111 H11E 109.5 . . ?
C59 B1 C71 111.44(15) . . ?
C59 B1 C77 114.48(15) . . ?
C65 B1 C59 103.05(15) . . ?
C65 B1 C71 114.51(15) . . ?
C65 B1 C77 113.33(16) . . ?
C71 B1 C77 100.51(15) . . ?
C89 B2 C83 100.14(14) . . ?
C95 B2 C83 111.48(15) . . ?
C95 B2 C89 114.52(16) . . ?
C101 B2 C83 115.61(16) . . ?
C101 B2 C89 113.23(16) . . ?
C101 B2 C95 102.43(15) . . ?
C1 N1 C7 111.77(15) . . ?
C1 N1 In1 112.41(12) . . ?
C1 N1 H1A 107.2(16) . . ?
C7 N1 In1 110.04(12) . . ?
C7 N1 H1A 108.3(16) . . ?
In1 N1 H1A 106.8(16) . . ?
C2 N2 In1 104.35(12) . . ?
C22 N2 C2 109.22(18) . . ?
C22 N2 In1 109.00(13) . . ?
C23 N2 C2 113.75(18) . . ?
C23 N2 C22 108.79(19) . . ?
C23 N2 In1 111.59(14) . . ?
C32 N3 C38 113.59(16) . . ?
C32 N3 In2 111.33(12) . . ?
C32 N3 H3 107.3(17) . . ?
C38 N3 In2 108.56(12) . . ?
C38 N3 H3 105.7(17) . . ?
In2 N3 H3 110.2(17) . . ?
C33 N4 In2 104.57(12) . . ?
C53 N4 C33 114.48(16) . . ?
C53 N4 In2 109.19(12) . . ?
C54 N4 C33 109.74(16) . . ?
C54 N4 C53 108.64(16) . . ?
C54 N4 In2 110.14(13) . . ?
C8 O1 In1 113.81(11) . . ?
C39 O2 In2 124.56(12) . . ?
C28 O3 In1 120.68(12) . . ?
C31 O3 C28 105.85(17) . . ?
C31 O3 In1 125.09(12) . . ?
C24 In1 N1 113.75(7) . . ?
C24 In1 N2 114.73(7) . . ?
C24 In1 O3 98.51(7) . . ?
N1 In1 O3 146.70(6) . . ?
N2 In1 N1 76.32(6) . . ?
N2 In1 O3 83.10(6) . . ?
O1 In1 C24 124.81(7) . . ?
O1 In1 N1 86.30(6) . . ?
O1 In1 N2 119.98(6) . . ?
O1 In1 O3 81.63(5) . . ?
C55 In2 N3 133.11(8) . . ?
C55 In2 N4 111.49(7) . . ?
N3 In2 N4 79.83(6) . . ?
O2 In2 C55 123.47(7) . . ?
O2 In2 N3 91.34(6) . . ?
O2 In2 N4 108.92(6) . . ?
C24 Si1 C27 111.44(10) . . ?
C25 Si1 C24 109.42(11) . . ?
C25 Si1 C27 109.34(12) . . ?
C26 Si1 C24 108.20(12) . . ?
C26 Si1 C25 108.85(13) . . ?
C26 Si1 C27 109.54(12) . . ?
C55 Si2 C56 109.80(11) . . ?
C57 Si2 C55 106.43(11) . . ?
C57 Si2 C56 110.75(13) . . ?
C58 Si2 C55 110.48(12) . . ?
C58 Si2 C56 108.77(13) . . ?
C58 Si2 C57 110.59(12) . . ?
H11F C112 H11G 109.5 . . ?
H11F C112 H11H 109.5 . . ?
H11G C112 H11H 109.5 . . ?
C113 C112 H11F 109.5 . . ?
C113 C112 H11G 109.5 . . ?
C113 C112 H11H 109.5 . . ?
C112 C113 H11I 102.1 . . ?
C112 C113 H11J 102.1 . . ?
H11I C113 H11J 104.8 . . ?
C114 C113 C112 140(3) . . ?
C114 C113 H11I 102.1 . . ?
C114 C113 H11J 102.1 . . ?
C113 C114 H11K 105.8 . . ?
C113 C114 H11L 105.8 . . ?
H11K C114 H11L 106.2 . . ?
C115 C114 C113 126(2) . . ?
C115 C114 H11K 105.8 . . ?
C115 C114 H11L 105.8 . . ?
C114 C115 H11M 111.0 . . ?
C114 C115 H11N 111.0 . . ?
H11M C115 H11N 109.0 . . ?
C116 C115 C114 103.6(19) . . ?
C116 C115 H11M 111.0 . . ?
C116 C115 H11N 111.0 . . ?
C115 C116 H11O 109.5 . . ?
C115 C116 H11P 109.5 . . ?
C115 C116 H11Q 109.5 . . ?
H11O C116 H11P 109.5 . . ?
H11O C116 H11Q 109.5 . . ?
H11P C116 H11Q 109.5 . . ?

loop_
_geom_bond_atom_site_label_1
_geom_bond_atom_site_label_2
_geom_bond_distance
_geom_bond_site_symmetry_2
_geom_bond_publ_flag
C1 H1 1.0000 . ?
C1 C2 1.536(3) . ?
C1 C6 1.522(3) . ?
C1 N1 1.498(2) . ?
C2 H2 1.0000 . ?
C2 C3 1.538(3) . ?
C2 N2 1.510(3) . ?
C3 H3A 0.9900 . ?
C3 H3B 0.9900 . ?
C3 C4 1.540(4) . ?
C4 H4A 0.9900 . ?
C4 H4B 0.9900 . ?
C4 C5 1.520(4) . ?
C5 H5A 0.9900 . ?
C5 H5B 0.9900 . ?
C5 C6 1.531(3) . ?
C6 H6A 0.9900 . ?
C6 H6B 0.9900 . ?
C7 H7A 0.9900 . ?
C7 H7B 0.9900 . ?
C7 C13 1.501(3) . ?
C7 N1 1.504(2) . ?
C8 C9 1.413(3) . ?
C8 C13 1.412(3) . ?
C8 O1 1.365(2) . ?
C9 C10 1.405(3) . ?
C9 C14 1.537(3) . ?
C10 H10 0.9500 . ?
C10 C11 1.395(3) . ?
C11 C12 1.394(3) . ?
C11 C15 1.533(3) . ?
C12 H12 0.9500 . ?
C12 C13 1.395(3) . ?
C14 C16 1.542(3) . ?
C14 C17 1.536(3) . ?
C14 C18 1.535(3) . ?
C15 C19 1.529(3) . ?
C15 C20 1.543(3) . ?
C15 C21 1.539(3) . ?
C16 H16A 0.9800 . ?
C16 H16B 0.9800 . ?
C16 H16C 0.9800 . ?
C17 H17A 0.9800 . ?
C17 H17B 0.9800 . ?
C17 H17C 0.9800 . ?
C18 H18A 0.9800 . ?
C18 H18B 0.9800 . ?
C18 H18C 0.9800 . ?
C19 H19A 0.9800 . ?
C19 H19B 0.9800 . ?
C19 H19C 0.9800 . ?
C20 H20A 0.9800 . ?
C20 H20B 0.9800 . ?
C20 H20C 0.9800 . ?
C21 H21A 0.9800 . ?
C21 H21B 0.9800 . ?
C21 H21C 0.9800 . ?
C22 H22A 0.9800 . ?
C22 H22B 0.9800 . ?
C22 H22C 0.9800 . ?
C22 N2 1.493(3) . ?
C23 H23A 0.9800 . ?
C23 H23B 0.9800 . ?
C23 H23C 0.9800 . ?
C23 N2 1.485(3) . ?
C24 H24A 0.9900 . ?
C24 H24B 0.9900 . ?
C24 In1 2.143(2) . ?
C24 Si1 1.874(2) . ?
C25 H25A 0.9800 . ?
C25 H25B 0.9800 . ?
C25 H25C 0.9800 . ?
C25 Si1 1.874(3) . ?
C26 H26A 0.9800 . ?
C26 H26B 0.9800 . ?
C26 H26C 0.9800 . ?
C26 Si1 1.871(2) . ?
C27 H27A 0.9800 . ?
C27 H27B 0.9800 . ?
C27 H27C 0.9800 . ?
C27 Si1 1.875(2) . ?
C28 H28A 0.9900 . ?
C28 H28B 0.9900 . ?
C28 C29 1.527(3) . ?
C28 O3 1.458(2) . ?
C29 H29A 0.9900 . ?
C29 H29B 0.9900 . ?
C29 C30 1.523(3) . ?
C30 H30A 0.9900 . ?
C30 H30B 0.9900 . ?
C30 C31 1.513(3) . ?
C31 H31A 0.9900 . ?
C31 H31B 0.9900 . ?
C31 O3 1.458(3) . ?
C32 H32 1.0000 . ?
C32 C33 1.537(3) . ?
C32 C37 1.523(3) . ?
C32 N3 1.498(3) . ?
C33 H33 1.0000 . ?
C33 C34 1.534(3) . ?
C33 N4 1.511(3) . ?
C34 H34A 0.9900 . ?
C34 H34B 0.9900 . ?
C34 C35 1.539(3) . ?
C35 H35A 0.9900 . ?
C35 H35B 0.9900 . ?
C35 C36 1.521(3) . ?
C36 H36A 0.9900 . ?
C36 H36B 0.9900 . ?
C36 C37 1.529(3) . ?
C37 H37A 0.9900 . ?
C37 H37B 0.9900 . ?
C38 H38A 0.9900 . ?
C38 H38B 0.9900 . ?
C38 C44 1.508(3) . ?
C38 N3 1.506(2) . ?
C39 C40 1.420(3) . ?
C39 C44 1.402(3) . ?
C39 O2 1.360(2) . ?
C40 C41 1.402(3) . ?
C40 C45 1.540(3) . ?
C41 H41 0.9500 . ?
C41 C42 1.394(3) . ?
C42 C43 1.390(3) . ?
C42 C49 1.538(3) . ?
C43 H43 0.9500 . ?
C43 C44 1.401(3) . ?
C45 C46 1.540(3) . ?
C45 C47 1.542(3) . ?
C45 C48 1.542(3) . ?
C46 H46A 0.9800 . ?
C46 H46B 0.9800 . ?
C46 H46C 0.9800 . ?
C47 H47A 0.9800 . ?
C47 H47B 0.9800 . ?
C47 H47C 0.9800 . ?
C48 H48A 0.9800 . ?
C48 H48B 0.9800 . ?
C48 H48C 0.9800 . ?
C49 C50 1.541(3) . ?
C49 C51 1.533(3) . ?
C49 C52 1.528(4) . ?
C50 H50A 0.9800 . ?
C50 H50B 0.9800 . ?
C50 H50C 0.9800 . ?
C51 H51A 0.9800 . ?
C51 H51B 0.9800 . ?
C51 H51C 0.9800 . ?
C52 H52A 0.9800 . ?
C52 H52B 0.9800 . ?
C52 H52C 0.9800 . ?
C53 H53A 0.9800 . ?
C53 H53B 0.9800 . ?
C53 H53C 0.9800 . ?
C53 N4 1.490(3) . ?
C54 H54A 0.9800 . ?
C54 H54B 0.9800 . ?
C54 H54C 0.9800 . ?
C54 N4 1.489(3) . ?
C55 H55A 0.9900 . ?
C55 H55B 0.9900 . ?
C55 In2 2.120(2) . ?
C55 Si2 1.882(2) . ?
C56 H56A 0.9800 . ?
C56 H56B 0.9800 . ?
C56 H56C 0.9800 . ?
C56 Si2 1.882(3) . ?
C57 H57A 0.9800 . ?
C57 H57B 0.9800 . ?
C57 H57C 0.9800 . ?
C57 Si2 1.860(2) . ?
C58 H58A 0.9800 . ?
C58 H58B 0.9800 . ?
C58 H58C 0.9800 . ?
C58 Si2 1.858(3) . ?
C59 C60 1.397(3) . ?
C59 C64 1.393(3) . ?
C59 B1 1.652(3) . ?
C60 C61 1.386(3) . ?
C60 F1 1.353(2) . ?
C61 C62 1.378(3) . ?
C61 F2 1.347(2) . ?
C62 C63 1.376(3) . ?
C62 F3 1.344(2) . ?
C63 C64 1.382(3) . ?
C63 F4 1.352(2) . ?
C64 F5 1.360(2) . ?
C65 C66 1.394(3) . ?
C65 C70 1.391(3) . ?
C65 B1 1.650(3) . ?
C66 C67 1.379(3) . ?
C66 F6 1.361(2) . ?
C67 C68 1.381(3) . ?
C67 F7 1.357(2) . ?
C68 C69 1.380(3) . ?
C68 F8 1.342(2) . ?
C69 C70 1.387(3) . ?
C69 F9 1.345(2) . ?
C70 F10 1.351(2) . ?
C71 C72 1.390(3) . ?
C71 C76 1.395(3) . ?
C71 B1 1.654(3) . ?
C72 C73 1.384(3) . ?
C72 F11 1.362(2) . ?
C73 C74 1.382(3) . ?
C73 F12 1.349(2) . ?
C74 C75 1.372(3) . ?
C74 F13 1.345(2) . ?
C75 C76 1.391(3) . ?
C75 F14 1.346(2) . ?
C76 F15 1.352(2) . ?
C77 C78 1.391(3) . ?
C77 C82 1.397(3) . ?
C77 B1 1.668(3) . ?
C78 C79 1.387(3) . ?
C78 F16 1.355(2) . ?
C79 C80 1.372(3) . ?
C79 F17 1.351(2) . ?
C80 C81 1.385(3) . ?
C80 F18 1.343(2) . ?
C81 C82 1.377(3) . ?
C81 F19 1.350(2) . ?
C82 F20 1.357(2) . ?
C83 C84 1.393(3) . ?
C83 C88 1.384(3) . ?
C83 B2 1.660(3) . ?
C84 C85 1.383(3) . ?
C84 F21 1.355(2) . ?
C85 C86 1.377(3) . ?
C85 F22 1.348(2) . ?
C86 C87 1.377(3) . ?
C86 F23 1.341(2) . ?
C87 C88 1.396(3) . ?
C87 F24 1.355(2) . ?
C88 F25 1.362(2) . ?
C89 C90 1.391(3) . ?
C89 C94 1.394(3) . ?
C89 B2 1.656(3) . ?
C90 C91 1.382(3) . ?
C90 F26 1.353(3) . ?
C91 C92 1.381(4) . ?
C91 F27 1.345(3) . ?
C92 C93 1.370(4) . ?
C92 F28 1.345(3) . ?
C93 C94 1.389(3) . ?
C93 F29 1.351(3) . ?
C94 F30 1.352(3) . ?
C95 C96 1.394(3) . ?
C95 C100 1.386(3) . ?
C95 B2 1.656(3) . ?
C96 C97 1.383(3) . ?
C96 F31 1.356(2) . ?
C97 C98 1.380(3) . ?
C97 F32 1.350(2) . ?
C98 C99 1.385(3) . ?
C98 F33 1.342(2) . ?
C99 C100 1.387(3) . ?
C99 F34 1.347(2) . ?
C100 F35 1.359(2) . ?
C101 C102 1.397(3) . ?
C101 C106 1.395(3) . ?
C101 B2 1.653(3) . ?
C102 C103 1.391(3) . ?
C102 F36 1.350(2) . ?
C103 C104 1.374(3) . ?
C103 F37 1.344(2) . ?
C104 C105 1.380(3) . ?
C104 F38 1.348(2) . ?
C105 C106 1.383(3) . ?
C105 F39 1.349(2) . ?
C106 F40 1.355(2) . ?
C107 H10A 0.9800 . ?
C107 H10B 0.9800 . ?
C107 H10C 0.9800 . ?
C107 C108 1.489(5) . ?
C108 H10D 0.9900 . ?
C108 H10E 0.9900 . ?
C108 C109 1.500(4) . ?
C109 H10F 0.9900 . ?
C109 H10G 0.9900 . ?
C109 C110 1.515(5) . ?
C110 H11A 0.9900 . ?
C110 H11B 0.9900 . ?
C110 C111 1.505(5) . ?
C111 H11C 0.9800 . ?
C111 H11D 0.9800 . ?
C111 H11E 0.9800 . ?
N1 In1 2.3248(17) . ?
N1 H1A 0.84(2) . ?
N2 In1 2.3076(17) . ?
N3 In2 2.2124(18) . ?
N3 H3 0.90(3) . ?
N4 In2 2.2759(17) . ?
O1 In1 2.0678(14) . ?
O2 In2 2.0355(14) . ?
O3 In1 2.3687(15) . ?
C112 H11F 0.9800 . ?
C112 H11G 0.9800 . ?
C112 H11H 0.9800 . ?
C112 C113 1.505(8) . ?
C113 H11I 0.9900 . ?
C113 H11J 0.9900 . ?
C113 C114 1.503(8) . ?
C114 H11K 0.9900 . ?
C114 H11L 0.9900 . ?
C114 C115 1.503(8) . ?
C115 H11M 0.9900 . ?
C115 H11N 0.9900 . ?
C115 C116 1.503(8) . ?
C116 H11O 0.9800 . ?
C116 H11P 0.9800 . ?
C116 H11Q 0.9800 . ?

loop_
_geom_torsion_atom_site_label_1
_geom_torsion_atom_site_label_2
_geom_torsion_atom_site_label_3
_geom_torsion_atom_site_label_4
_geom_torsion
_geom_torsion_site_symmetry_1
_geom_torsion_site_symmetry_2
_geom_torsion_site_symmetry_3
_geom_torsion_site_symmetry_4
_geom_torsion_publ_flag
C1 C2 C3 C4 58.6(2) . . . . ?
C1 C2 N2 C22 -170.56(18) . . . . ?
C1 C2 N2 C23 67.7(2) . . . . ?
C1 C2 N2 In1 -54.13(18) . . . . ?
C2 C1 C6 C5 56.8(2) . . . . ?
C2 C1 N1 C7 -140.15(18) . . . . ?
C2 C1 N1 In1 -15.8(2) . . . . ?
C2 C3 C4 C5 -57.9(3) . . . . ?
C3 C2 N2 C22 64.3(2) . . . . ?
C3 C2 N2 C23 -57.5(2) . . . . ?
C3 C2 N2 In1 -179.29(15) . . . . ?
C3 C4 C5 C6 55.3(3) . . . . ?
C4 C5 C6 C1 -54.6(3) . . . . ?
C6 C1 C2 C3 -58.6(2) . . . . ?
C6 C1 C2 N2 172.87(17) . . . . ?
C6 C1 N1 C7 95.4(2) . . . . ?
C6 C1 N1 In1 -140.27(15) . . . . ?
C8 C9 C10 C11 -0.2(3) . . . . ?
C8 C9 C14 C16 56.1(2) . . . . ?
C8 C9 C14 C17 -65.1(2) . . . . ?
C8 C9 C14 C18 175.68(17) . . . . ?
C9 C8 C13 C7 179.14(17) . . . . ?
C9 C8 C13 C12 1.4(3) . . . . ?
C9 C8 O1 In1 -115.06(16) . . . . ?
C9 C10 C11 C12 0.9(3) . . . . ?
C9 C10 C11 C15 -177.91(17) . . . . ?
C10 C9 C14 C16 -122.86(19) . . . . ?
C10 C9 C14 C17 116.00(19) . . . . ?
C10 C9 C14 C18 -3.3(2) . . . . ?
C10 C11 C12 C13 -0.4(3) . . . . ?
C10 C11 C15 C19 4.2(3) . . . . ?
C10 C11 C15 C20 -116.4(2) . . . . ?
C10 C11 C15 C21 123.96(19) . . . . ?
C11 C12 C13 C7 -178.41(17) . . . . ?
C11 C12 C13 C8 -0.7(3) . . . . ?
C12 C11 C15 C19 -174.58(17) . . . . ?
C12 C11 C15 C20 64.9(2) . . . . ?
C12 C11 C15 C21 -54.8(2) . . . . ?
C13 C7 N1 C1 -176.12(17) . . . . ?
C13 C7 N1 In1 58.24(18) . . . . ?
C13 C8 C9 C10 -0.9(3) . . . . ?
C13 C8 C9 C14 -179.90(17) . . . . ?
C13 C8 O1 In1 65.12(18) . . . . ?
C14 C9 C10 C11 178.78(17) . . . . ?
C15 C11 C12 C13 178.42(17) . . . . ?
C28 C29 C30 C31 -21.9(3) . . . . ?
C29 C28 O3 C31 26.7(2) . . . . ?
C29 C28 O3 In1 176.34(12) . . . . ?
C29 C30 C31 O3 38.3(2) . . . . ?
C30 C31 O3 C28 -40.7(2) . . . . ?
C30 C31 O3 In1 171.38(14) . . . . ?
C32 C33 C34 C35 -56.2(2) . . . . ?
C32 C33 N4 C53 -71.5(2) . . . . ?
C32 C33 N4 C54 166.07(17) . . . . ?
C32 C33 N4 In2 47.96(17) . . . . ?
C33 C32 C37 C36 -54.3(2) . . . . ?
C33 C32 N3 C38 153.40(17) . . . . ?
C33 C32 N3 In2 30.49(19) . . . . ?
C33 C34 C35 C36 57.9(3) . . . . ?
C34 C33 N4 C53 54.1(2) . . . . ?
C34 C33 N4 C54 -68.4(2) . . . . ?
C34 C33 N4 In2 173.52(15) . . . . ?
C34 C35 C36 C37 -57.3(3) . . . . ?
C35 C36 C37 C32 55.8(3) . . . . ?
C37 C32 C33 C34 54.5(2) . . . . ?
C37 C32 C33 N4 -178.01(16) . . . . ?
C37 C32 N3 C38 -82.5(2) . . . . ?
C37 C32 N3 In2 154.57(14) . . . . ?
C39 C40 C41 C42 0.3(3) . . . . ?
C39 C40 C45 C46 60.2(3) . . . . ?
C39 C40 C45 C47 -61.5(3) . . . . ?
C39 C40 C45 C48 179.9(2) . . . . ?
C40 C39 C44 C38 -169.11(18) . . . . ?
C40 C39 C44 C43 3.5(3) . . . . ?
C40 C39 O2 In2 -144.24(15) . . . . ?
C40 C41 C42 C43 1.8(3) . . . . ?
C40 C41 C42 C49 178.14(19) . . . . ?
C41 C40 C45 C46 -123.1(2) . . . . ?
C41 C40 C45 C47 115.3(2) . . . . ?
C41 C40 C45 C48 -3.3(3) . . . . ?
C41 C42 C43 C44 -1.2(3) . . . . ?
C41 C42 C49 C50 52.5(3) . . . . ?
C41 C42 C49 C51 -67.3(3) . . . . ?
C41 C42 C49 C52 172.1(2) . . . . ?
C42 C43 C44 C38 171.41(18) . . . . ?
C42 C43 C44 C39 -1.4(3) . . . . ?
C43 C42 C49 C50 -131.3(2) . . . . ?
C43 C42 C49 C51 108.8(3) . . . . ?
C43 C42 C49 C52 -11.7(3) . . . . ?
C44 C38 N3 C32 -62.1(2) . . . . ?
C44 C38 N3 In2 62.35(18) . . . . ?
C44 C39 C40 C41 -2.9(3) . . . . ?
C44 C39 C40 C45 174.00(19) . . . . ?
C44 C39 O2 In2 39.0(2) . . . . ?
C45 C40 C41 C42 -176.7(2) . . . . ?
C49 C42 C43 C44 -177.46(19) . . . . ?
C59 C60 C61 C62 0.1(3) . . . . ?
C59 C60 C61 F2 -179.11(18) . . . . ?
C60 C59 C64 C63 3.2(3) . . . . ?
C60 C59 C64 F5 -177.35(16) . . . . ?
C60 C59 B1 C65 107.0(2) . . . . ?
C60 C59 B1 C71 -16.3(3) . . . . ?
C60 C59 B1 C77 -129.5(2) . . . . ?
C60 C61 C62 C63 -0.2(3) . . . . ?
C60 C61 C62 F3 -177.77(18) . . . . ?
C61 C62 C63 C64 1.7(3) . . . . ?
C61 C62 C63 F4 -177.00(18) . . . . ?
C62 C63 C64 C59 -3.4(3) . . . . ?
C62 C63 C64 F5 177.09(17) . . . . ?
C64 C59 C60 C61 -1.5(3) . . . . ?
C64 C59 C60 F1 178.60(17) . . . . ?
C64 C59 B1 C65 -66.5(2) . . . . ?
C64 C59 B1 C71 170.18(17) . . . . ?
C64 C59 B1 C77 57.0(2) . . . . ?
C65 C66 C67 C68 -0.4(3) . . . . ?
C65 C66 C67 F7 -179.42(18) . . . . ?
C66 C65 C70 C69 -1.3(3) . . . . ?
C66 C65 C70 F10 177.31(17) . . . . ?
C66 C65 B1 C59 -62.4(2) . . . . ?
C66 C65 B1 C71 58.8(2) . . . . ?
C66 C65 B1 C77 173.34(17) . . . . ?
C66 C67 C68 C69 -0.2(3) . . . . ?
C66 C67 C68 F8 179.72(18) . . . . ?
C67 C68 C69 C70 0.0(3) . . . . ?
C67 C68 C69 F9 -179.38(18) . . . . ?
C68 C69 C70 C65 0.8(3) . . . . ?
C68 C69 C70 F10 -177.90(18) . . . . ?
C70 C65 C66 C67 1.1(3) . . . . ?
C70 C65 C66 F6 -178.26(17) . . . . ?
C70 C65 B1 C59 109.6(2) . . . . ?
C70 C65 B1 C71 -129.2(2) . . . . ?
C70 C65 B1 C77 -14.7(3) . . . . ?
C71 C72 C73 C74 0.3(3) . . . . ?
C71 C72 C73 F12 -179.96(18) . . . . ?
C72 C71 C76 C75 1.8(3) . . . . ?
C72 C71 C76 F15 -177.53(17) . . . . ?
C72 C71 B1 C59 -56.8(2) . . . . ?
C72 C71 B1 C65 -173.26(17) . . . . ?
C72 C71 B1 C77 64.9(2) . . . . ?
C72 C73 C74 C75 1.1(3) . . . . ?
C72 C73 C74 F13 179.94(18) . . . . ?
C73 C74 C75 C76 -1.0(3) . . . . ?
C73 C74 C75 F14 177.58(18) . . . . ?
C74 C75 C76 C71 -0.5(3) . . . . ?
C74 C75 C76 F15 178.82(18) . . . . ?
C76 C71 C72 C73 -1.7(3) . . . . ?
C76 C71 C72 F11 179.37(16) . . . . ?
C76 C71 B1 C59 129.2(2) . . . . ?
C76 C71 B1 C65 12.7(3) . . . . ?
C76 C71 B1 C77 -109.1(2) . . . . ?
C77 C78 C79 C80 -2.4(3) . . . . ?
C77 C78 C79 F17 179.38(18) . . . . ?
C78 C77 C82 C81 1.4(3) . . . . ?
C78 C77 C82 F20 -179.97(16) . . . . ?
C78 C77 B1 C59 9.8(3) . . . . ?
C78 C77 B1 C65 127.6(2) . . . . ?
C78 C77 B1 C71 -109.7(2) . . . . ?
C78 C79 C80 C81 2.1(3) . . . . ?
C78 C79 C80 F18 -177.15(17) . . . . ?
C79 C80 C81 C82 -0.1(3) . . . . ?
C79 C80 C81 F19 -178.92(17) . . . . ?
C80 C81 C82 C77 -1.7(3) . . . . ?
C80 C81 C82 F20 179.64(17) . . . . ?
C82 C77 C78 C79 0.6(3) . . . . ?
C82 C77 C78 F16 -177.97(16) . . . . ?
C82 C77 B1 C59 179.73(17) . . . . ?
C82 C77 B1 C65 -62.5(2) . . . . ?
C82 C77 B1 C71 60.2(2) . . . . ?
C83 C84 C85 C86 1.3(3) . . . . ?
C83 C84 C85 F22 -179.25(18) . . . . ?
C84 C83 C88 C87 0.6(3) . . . . ?
C84 C83 C88 F25 -179.80(16) . . . . ?
C84 C83 B2 C89 68.8(2) . . . . ?
C84 C83 B2 C95 -52.7(2) . . . . ?
C84 C83 B2 C101 -169.17(17) . . . . ?
C84 C85 C86 C87 0.3(3) . . . . ?
C84 C85 C86 F23 179.13(18) . . . . ?
C85 C86 C87 C88 -1.3(3) . . . . ?
C85 C86 C87 F24 179.03(18) . . . . ?
C86 C87 C88 C83 0.8(3) . . . . ?
C86 C87 C88 F25 -178.78(17) . . . . ?
C88 C83 C84 C85 -1.7(3) . . . . ?
C88 C83 C84 F21 178.24(16) . . . . ?
C88 C83 B2 C89 -103.7(2) . . . . ?
C88 C83 B2 C95 134.78(19) . . . . ?
C88 C83 B2 C101 18.3(3) . . . . ?
C89 C90 C91 C92 2.1(3) . . . . ?
C89 C90 C91 F27 180.0(2) . . . . ?
C90 C89 C94 C93 0.1(3) . . . . ?
C90 C89 C94 F30 -179.95(17) . . . . ?
C90 C89 B2 C83 69.7(2) . . . . ?
C90 C89 B2 C95 -170.95(17) . . . . ?
C90 C89 B2 C101 -54.0(2) . . . . ?
C90 C91 C92 C93 -0.4(4) . . . . ?
C90 C91 C92 F28 178.6(2) . . . . ?
C91 C92 C93 C94 -1.3(3) . . . . ?
C91 C92 C93 F29 179.1(2) . . . . ?
C92 C93 C94 C89 1.5(3) . . . . ?
C92 C93 C94 F30 -178.49(19) . . . . ?
C94 C89 C90 C91 -1.9(3) . . . . ?
C94 C89 C90 F26 177.11(17) . . . . ?
C94 C89 B2 C83 -101.3(2) . . . . ?
C94 C89 B2 C95 18.0(3) . . . . ?
C94 C89 B2 C101 135.0(2) . . . . ?
C95 C96 C97 C98 -3.2(3) . . . . ?
C95 C96 C97 F32 176.91(18) . . . . ?
C96 C95 C100 C99 -3.5(3) . . . . ?
C96 C95 C100 F35 176.89(17) . . . . ?
C96 C95 B2 C83 163.95(17) . . . . ?
C96 C95 B2 C89 51.2(2) . . . . ?
C96 C95 B2 C101 -71.8(2) . . . . ?
C96 C97 C98 C99 0.0(3) . . . . ?
C96 C97 C98 F33 180.0(2) . . . . ?
C97 C98 C99 C100 1.2(3) . . . . ?
C97 C98 C99 F34 -179.67(19) . . . . ?
C98 C99 C100 C95 0.7(3) . . . . ?
C98 C99 C100 F35 -179.64(19) . . . . ?
C100 C95 C96 C97 4.8(3) . . . . ?
C100 C95 C96 F31 -176.12(17) . . . . ?
C100 C95 B2 C83 -20.4(3) . . . . ?
C100 C95 B2 C89 -133.2(2) . . . . ?
C100 C95 B2 C101 103.8(2) . . . . ?
C101 C102 C103 C104 1.7(3) . . . . ?
C101 C102 C103 F37 179.01(18) . . . . ?
C102 C101 C106 C105 -0.1(3) . . . . ?
C102 C101 C106 F40 -179.35(17) . . . . ?
C102 C101 B2 C83 -133.5(2) . . . . ?
C102 C101 B2 C89 -18.8(3) . . . . ?
C102 C101 B2 C95 105.1(2) . . . . ?
C102 C103 C104 C105 -1.6(3) . . . . ?
C102 C103 C104 F38 176.95(18) . . . . ?
C103 C104 C105 C106 0.8(3) . . . . ?
C103 C104 C105 F39 179.96(18) . . . . ?
C104 C105 C106 C101 0.1(3) . . . . ?
C104 C105 C106 F40 179.34(17) . . . . ?
C106 C101 C102 C103 -0.8(3) . . . . ?
C106 C101 C102 F36 177.29(17) . . . . ?
C106 C101 B2 C83 57.0(2) . . . . ?
C106 C101 B2 C89 171.75(17) . . . . ?
C106 C101 B2 C95 -64.4(2) . . . . ?
C107 C108 C109 C110 177.7(4) . . . . ?
C108 C109 C110 C111 179.0(4) . . . . ?
B1 C59 C60 C61 -175.42(19) . . . . ?
B1 C59 C60 F1 4.7(3) . . . . ?
B1 C59 C64 C63 177.51(18) . . . . ?
B1 C59 C64 F5 -3.0(3) . . . . ?
B1 C65 C66 C67 174.09(18) . . . . ?
B1 C65 C66 F6 -5.3(3) . . . . ?
B1 C65 C70 C69 -173.74(19) . . . . ?
B1 C65 C70 F10 4.9(3) . . . . ?
B1 C71 C72 C73 -176.54(18) . . . . ?
B1 C71 C72 F11 4.5(3) . . . . ?
B1 C71 C76 C75 176.07(19) . . . . ?
B1 C71 C76 F15 -3.3(3) . . . . ?
B1 C77 C78 C79 171.05(19) . . . . ?
B1 C77 C78 F16 -7.6(3) . . . . ?
B1 C77 C82 C81 -169.96(18) . . . . ?
B1 C77 C82 F20 8.6(3) . . . . ?
B2 C83 C84 C85 -175.19(18) . . . . ?
B2 C83 C84 F21 4.7(3) . . . . ?
B2 C83 C88 C87 173.46(18) . . . . ?
B2 C83 C88 F25 -6.9(3) . . . . ?
B2 C89 C90 C91 -174.0(2) . . . . ?
B2 C89 C90 F26 5.0(3) . . . . ?
B2 C89 C94 C93 171.43(19) . . . . ?
B2 C89 C94 F30 -8.6(3) . . . . ?
B2 C95 C96 C97 -179.08(19) . . . . ?
B2 C95 C96 F31 0.0(3) . . . . ?
B2 C95 C100 C99 -179.37(19) . . . . ?
B2 C95 C100 F35 1.0(3) . . . . ?
B2 C101 C102 C103 -170.80(19) . . . . ?
B2 C101 C102 F36 7.2(3) . . . . ?
B2 C101 C106 C105 170.66(18) . . . . ?
B2 C101 C106 F40 -8.6(3) . . . . ?
N1 C1 C2 C3 176.56(18) . . . . ?
N1 C1 C2 N2 48.0(2) . . . . ?
N1 C1 C6 C5 -178.90(18) . . . . ?
N1 C7 C13 C8 -68.0(2) . . . . ?
N1 C7 C13 C12 109.7(2) . . . . ?
N2 C2 C3 C4 -174.89(18) . . . . ?
N3 C32 C33 C34 178.30(17) . . . . ?
N3 C32 C33 N4 -54.2(2) . . . . ?
N3 C32 C37 C36 -177.42(18) . . . . ?
N3 C38 C44 C39 -65.4(2) . . . . ?
N3 C38 C44 C43 121.79(19) . . . . ?
N4 C33 C34 C35 178.41(18) . . . . ?
O1 C8 C9 C10 179.25(16) . . . . ?
O1 C8 C9 C14 0.3(3) . . . . ?
O1 C8 C13 C7 -1.0(3) . . . . ?
O1 C8 C13 C12 -178.76(17) . . . . ?
O2 C39 C40 C41 -179.65(18) . . . . ?
O2 C39 C40 C45 -2.7(3) . . . . ?
O2 C39 C44 C38 7.6(3) . . . . ?
O2 C39 C44 C43 -179.74(18) . . . . ?
O3 C28 C29 C30 -2.1(2) . . . . ?
F1 C60 C61 C62 -179.99(18) . . . . ?
F1 C60 C61 F2 0.8(3) . . . . ?
F2 C61 C62 C63 179.06(18) . . . . ?
F2 C61 C62 F3 1.5(3) . . . . ?
F3 C62 C63 C64 179.28(18) . . . . ?
F3 C62 C63 F4 0.6(3) . . . . ?
F4 C63 C64 C59 175.27(17) . . . . ?
F4 C63 C64 F5 -4.2(3) . . . . ?
F6 C66 C67 C68 178.98(18) . . . . ?
F6 C66 C67 F7 0.0(3) . . . . ?
F7 C67 C68 C69 178.81(18) . . . . ?
F7 C67 C68 F8 -1.3(3) . . . . ?
F8 C68 C69 C70 -179.89(18) . . . . ?
F8 C68 C69 F9 0.7(3) . . . . ?
F9 C69 C70 C65 -179.80(18) . . . . ?
F9 C69 C70 F10 1.5(3) . . . . ?
F11 C72 C73 C74 179.27(18) . . . . ?
F11 C72 C73 F12 -1.0(3) . . . . ?
F12 C73 C74 C75 -178.62(19) . . . . ?
F12 C73 C74 F13 0.2(3) . . . . ?
F13 C74 C75 C76 -179.79(19) . . . . ?
F13 C74 C75 F14 -1.2(3) . . . . ?
F14 C75 C76 C71 -179.12(18) . . . . ?
F14 C75 C76 F15 0.2(3) . . . . ?
F16 C78 C79 C80 176.27(17) . . . . ?
F16 C78 C79 F17 -1.9(3) . . . . ?
F17 C79 C80 C81 -179.72(17) . . . . ?
F17 C79 C80 F18 1.1(3) . . . . ?
F18 C80 C81 C82 179.09(17) . . . . ?
F18 C80 C81 F19 0.3(3) . . . . ?
F19 C81 C82 C77 177.05(17) . . . . ?
F19 C81 C82 F20 -1.6(3) . . . . ?
F21 C84 C85 C86 -178.64(17) . . . . ?
F21 C84 C85 F22 0.8(3) . . . . ?
F22 C85 C86 C87 -179.17(18) . . . . ?
F22 C85 C86 F23 -0.3(3) . . . . ?
F23 C86 C87 C88 179.88(18) . . . . ?
F23 C86 C87 F24 0.2(3) . . . . ?
F24 C87 C88 C83 -179.49(17) . . . . ?
F24 C87 C88 F25 0.9(3) . . . . ?
F26 C90 C91 C92 -176.9(2) . . . . ?
F26 C90 C91 F27 0.9(3) . . . . ?
F27 C91 C92 C93 -178.3(2) . . . . ?
F27 C91 C92 F28 0.7(4) . . . . ?
F28 C92 C93 C94 179.7(2) . . . . ?
F28 C92 C93 F29 0.1(3) . . . . ?
F29 C93 C94 C89 -178.94(18) . . . . ?
F29 C93 C94 F30 1.1(3) . . . . ?
F31 C96 C97 C98 177.67(18) . . . . ?
F31 C96 C97 F32 -2.2(3) . . . . ?
F32 C97 C98 C99 179.87(19) . . . . ?
F32 C97 C98 F33 -0.1(3) . . . . ?
F33 C98 C99 C100 -178.84(19) . . . . ?
F33 C98 C99 F34 0.3(3) . . . . ?
F34 C99 C100 C95 -178.42(19) . . . . ?
F34 C99 C100 F35 1.2(3) . . . . ?
F36 C102 C103 C104 -176.47(18) . . . . ?
F36 C102 C103 F37 0.9(3) . . . . ?
F37 C103 C104 C105 -178.97(18) . . . . ?
F37 C103 C104 F38 -0.4(3) . . . . ?
F38 C104 C105 C106 -177.80(18) . . . . ?
F38 C104 C105 F39 1.4(3) . . . . ?
F39 C105 C106 C101 -179.04(18) . . . . ?
F39 C105 C106 F40 0.2(3) . . . . ?
In1 C24 Si1 C25 -68.26(14) . . . . ?
In1 C24 Si1 C26 173.27(13) . . . . ?
In1 C24 Si1 C27 52.78(16) . . . . ?
In2 C55 Si2 C56 -57.74(14) . . . . ?
In2 C55 Si2 C57 62.18(14) . . . . ?
In2 C55 Si2 C58 -177.71(12) . . . . ?
C112 C113 C114 C115 178(3) . . . . ?
C113 C114 C115 C116 57(3) . . . . ?
